data_7712130
loop_
_publ_author_name
'Ankur, ?'
'Sharma, Deepti'
'Andrews, Alex P.'
'Venugopal, Ajay'

_publ_section_title
;
 Reactivity of a quasi-four-coordinate butylmagnesium cation.
;
_journal_issue 6
_journal_name_full 'Dalton transactions (Cambridge, England : 2003)'
_journal_page_first 1533
_journal_page_last 1537
_journal_paper_doi 10.1039/d3dt00018d
_journal_volume 52
_journal_year 2023
_chemical_formula_sum 'C58 H56 B F24 Mg N3 O2'
_chemical_formula_weight 1318.17
_space_group_crystal_system monoclinic
_space_group_IT_number 15
_space_group_name_Hall '-C 2yc'
_space_group_name_H-M_alt 'C 1 2/c 1'
_atom_sites_solution_hydrogens geom
_audit_creation_method SHELXL-2018/3
_audit_update_record
;
2022-10-30 deposited with the CCDC.	2023-01-16 downloaded from the CCDC.
;
_cell_angle_alpha 90
_cell_angle_beta 106.948(5)
_cell_angle_gamma 90
_cell_formula_units_Z 12
_cell_length_a 54.944(5)
_cell_length_b 17.9070(14)
_cell_length_c 20.1401(16)
_cell_measurement_reflns_used 7868
_cell_measurement_temperature 296(2)
_cell_measurement_theta_max 24.4
_cell_measurement_theta_min 2.8
_cell_volume 18955(3)
_computing_cell_refinement 'APEX2/SAINT (Bruker, 2016)'
_computing_data_collection 'APEX2 (Bruker, 2016)'
_computing_data_reduction 'SAINT/XPREP (Bruker, 2016)'
_computing_molecular_graphics 'ORTEP3 (Farrugia, 1997) and Mercury (Bruno et al., 2002)'
_computing_publication_material 'SHELXL-2018/3 (Sheldrick, 2018)'
_computing_structure_refinement 'SHELXL-2018/3 (Sheldrick, 2018)'
_computing_structure_solution 'SHELXT-2014/5 (Sheldrick, 2014)'
_diffrn_ambient_temperature 296(2)
_diffrn_measured_fraction_theta_full 0.999
_diffrn_measured_fraction_theta_max 0.999
_diffrn_measurement_device_type 'Bruker Kappa Apex2 CCD'
_diffrn_measurement_method '\w and \f scan'
_diffrn_radiation_type MoK\a
_diffrn_radiation_wavelength 0.71073
_diffrn_reflns_av_R_equivalents 0.1182
_diffrn_reflns_av_unetI/netI 0.0607
_diffrn_reflns_Laue_measured_fraction_full 0.999
_diffrn_reflns_Laue_measured_fraction_max 0.999
_diffrn_reflns_limit_h_max 65
_diffrn_reflns_limit_h_min -65
_diffrn_reflns_limit_k_max 21
_diffrn_reflns_limit_k_min -21
_diffrn_reflns_limit_l_max 23
_diffrn_reflns_limit_l_min -23
_diffrn_reflns_number 246170
_diffrn_reflns_point_group_measured_fraction_full 0.999
_diffrn_reflns_point_group_measured_fraction_max 0.999
_diffrn_reflns_theta_full 25.000
_diffrn_reflns_theta_max 25.000
_diffrn_reflns_theta_min 2.029
_diffrn_source 'Sealed tube'
_exptl_absorpt_coefficient_mu 0.141
_exptl_absorpt_correction_T_max 0.94
_exptl_absorpt_correction_T_min 0.88
_exptl_absorpt_correction_type multi-scan
_exptl_absorpt_process_details 'SADABS (Bruker, 2016)'
_exptl_crystal_colour colourless
_exptl_crystal_density_diffrn 1.386
_exptl_crystal_description block
_exptl_crystal_F_000 8088
_exptl_crystal_size_max 0.105
_exptl_crystal_size_mid 0.095
_exptl_crystal_size_min 0.085
_refine_diff_density_max 0.288
_refine_diff_density_min -0.259
_refine_diff_density_rms 0.046
_refine_ls_extinction_method none
_refine_ls_goodness_of_fit_ref 1.104
_refine_ls_hydrogen_treatment constr
_refine_ls_matrix_type full
_refine_ls_number_parameters 1708
_refine_ls_number_reflns 16669
_refine_ls_number_restraints 5595
_refine_ls_restrained_S_all 1.098
_refine_ls_R_factor_all 0.1606
_refine_ls_R_factor_gt 0.0722
_refine_ls_shift/su_max 0.002
_refine_ls_shift/su_mean 0.000
_refine_ls_structure_factor_coef Fsqd
_refine_ls_weighting_details 'w=1/[\s^2^(Fo^2^)+(0.0251P)^2^+63.1278P] where P=(Fo^2^+2Fc^2^)/3'
_refine_ls_weighting_scheme calc
_refine_ls_wR_factor_gt 0.1264
_refine_ls_wR_factor_ref 0.1749
_reflns_Friedel_coverage 0.000
_reflns_number_gt 8617
_reflns_number_total 16669
_reflns_threshold_expression 'I > 2\s(I)'
_cod_data_source_file d3dt00018d2.cif
_cod_data_source_block 2a
_cod_depositor_comments 'Adding full bibliography for 7712126--7712130.cif.'
_cod_original_sg_symbol_H-M 'C 2/c'
_cod_database_code 7712130
_shelx_shelxl_version_number 2018/3
_shelx_space_group_comment
;
The symmetry employed for this shelxl refinement is uniquely defined
by the following loop, which should always be used as a source of
symmetry information in preference to the above space-group names.
They are only intended as comments.
;
_shelx_estimated_absorpt_t_min 0.985
_shelx_estimated_absorpt_t_max 0.988

loop_
_space_group_symop_operation_xyz
'x, y, z'
'-x, y, -z+1/2'
'x+1/2, y+1/2, z'
'-x+1/2, y+1/2, -z+1/2'
'-x, -y, -z'
'x, -y, z-1/2'
'-x+1/2, -y+1/2, -z'
'x+1/2, -y+1/2, z-1/2'

loop_
_atom_site_label
_atom_site_type_symbol
_atom_site_fract_x
_atom_site_fract_y
_atom_site_fract_z
_atom_site_U_iso_or_equiv
_atom_site_adp_type
_atom_site_occupancy
_atom_site_site_symmetry_order
_atom_site_calc_flag
_atom_site_refinement_flags_posn
_atom_site_refinement_flags_adp
_atom_site_refinement_flags_occupancy
_atom_site_disorder_assembly
_atom_site_disorder_group
C1 C 0.15590(11) 0.0775(3) -0.4226(3) 0.0884(18) Uani 1 1 d D U . . .
H1A H 0.143914 0.111703 -0.451367 0.133 Uiso 1 1 calc R U . . .
H1B H 0.171652 0.079973 -0.434104 0.133 Uiso 1 1 calc R U . . .
H1C H 0.158800 0.090647 -0.374727 0.133 Uiso 1 1 calc R U . . .
C2 C 0.12122(9) 0.0005(4) -0.4177(3) 0.0915(19) Uani 1 1 d D U . . .
H2A H 0.110072 0.037496 -0.445039 0.137 Uiso 1 1 calc R U . . .
H2B H 0.124173 0.011398 -0.369279 0.137 Uiso 1 1 calc R U . . .
H2C H 0.113530 -0.047919 -0.427802 0.137 Uiso 1 1 calc R U . . .
C3 C 0.14180(9) -0.0212(3) -0.5080(2) 0.0725(15) Uani 1 1 d D U . . .
H3A H 0.133852 0.019554 -0.538311 0.087 Uiso 1 1 calc R U . . .
H3B H 0.130446 -0.063843 -0.518753 0.087 Uiso 1 1 calc R U . . .
C4 C 0.16654(9) -0.0409(3) -0.5209(2) 0.0690(14) Uani 1 1 d D U . . .
H4A H 0.163479 -0.056445 -0.568793 0.083 Uiso 1 1 calc R U . . .
H4B H 0.177576 0.002490 -0.512975 0.083 Uiso 1 1 calc R U . . .
C5 C 0.16789(11) -0.1743(3) -0.5052(3) 0.0863(17) Uani 1 1 d D U . . .
H5A H 0.149824 -0.173716 -0.512492 0.129 Uiso 1 1 calc R U . . .
H5B H 0.175310 -0.214546 -0.474404 0.129 Uiso 1 1 calc R U . . .
H5C H 0.171364 -0.181241 -0.548788 0.129 Uiso 1 1 calc R U . . .
C6 C 0.20656(10) -0.1043(3) -0.4672(3) 0.0785(15) Uani 1 1 d D U . . .
H6A H 0.208999 -0.099060 -0.512764 0.094 Uiso 1 1 calc R U . . .
H6B H 0.213456 -0.152304 -0.448431 0.094 Uiso 1 1 calc R U . . .
C7 C 0.22055(9) -0.0436(3) -0.4210(2) 0.0745(15) Uani 1 1 d D U . . .
H7A H 0.238684 -0.049907 -0.413510 0.089 Uiso 1 1 calc R U . . .
H7B H 0.215654 0.004286 -0.443485 0.089 Uiso 1 1 calc R U . . .
C8 C 0.23024(9) -0.1011(3) -0.3068(3) 0.0750(15) Uani 1 1 d D U . . .
H8A H 0.226521 -0.149196 -0.328506 0.112 Uiso 1 1 calc R U . . .
H8B H 0.226099 -0.101339 -0.263672 0.112 Uiso 1 1 calc R U . . .
H8C H 0.248013 -0.090356 -0.298139 0.112 Uiso 1 1 calc R U . . .
C9 C 0.22231(9) 0.0290(3) -0.3186(3) 0.0769(15) Uani 1 1 d D U . . .
H9A H 0.218224 0.029657 -0.275386 0.115 Uiso 1 1 calc R U . . .
H9B H 0.213153 0.068011 -0.348127 0.115 Uiso 1 1 calc R U . . .
H9C H 0.240260 0.036628 -0.309951 0.115 Uiso 1 1 calc R U . . .
C10 C 0.13740(11) -0.1995(3) -0.3735(4) 0.103(2) Uani 1 1 d D U . . .
H10A H 0.128545 -0.164742 -0.409301 0.123 Uiso 1 1 calc R U . . .
H10B H 0.131136 -0.191434 -0.333723 0.123 Uiso 1 1 calc R U . . .
C11 C 0.13047(14) -0.2740(4) -0.3987(4) 0.136(3) Uani 1 1 d D U . . .
H11A H 0.137095 -0.283996 -0.436944 0.204 Uiso 1 1 calc R U . . .
H11B H 0.112273 -0.278450 -0.413802 0.204 Uiso 1 1 calc R U . . .
H11C H 0.137426 -0.309217 -0.362147 0.204 Uiso 1 1 calc R U . . .
C12 C 0.17644(13) -0.2150(3) -0.2870(3) 0.064(2) Uani 0.787(9) 1 d D U P A 1
H12A H 0.163871 -0.230577 -0.264526 0.077 Uiso 0.787(9) 1 calc R U P A 1
H12B H 0.187689 -0.179074 -0.257104 0.077 Uiso 0.787(9) 1 calc R U P A 1
C13 C 0.19142(19) -0.2812(4) -0.2981(5) 0.092(3) Uani 0.787(9) 1 d D U P A 1
H13A H 0.179984 -0.319763 -0.321539 0.138 Uiso 0.787(9) 1 calc R U P A 1
H13B H 0.201701 -0.299532 -0.254035 0.138 Uiso 0.787(9) 1 calc R U P A 1
H13C H 0.202195 -0.266802 -0.325825 0.138 Uiso 0.787(9) 1 calc R U P A 1
C12' C 0.1820(4) -0.2438(12) -0.3391(12) 0.081(5) Uani 0.213(9) 1 d D U P A 2
H12C H 0.195949 -0.232521 -0.357905 0.097 Uiso 0.213(9) 1 calc R U P A 2
H12D H 0.173507 -0.288245 -0.362264 0.097 Uiso 0.213(9) 1 calc R U P A 2
C13' C 0.1926(7) -0.259(2) -0.2611(12) 0.088(9) Uani 0.213(9) 1 d D U P A 2
H13D H 0.197461 -0.213193 -0.236665 0.132 Uiso 0.213(9) 1 calc R U P A 2
H13E H 0.207257 -0.291331 -0.252926 0.132 Uiso 0.213(9) 1 calc R U P A 2
H13F H 0.179849 -0.283540 -0.244805 0.132 Uiso 0.213(9) 1 calc R U P A 2
C14 C 0.16103(8) -0.0455(2) -0.2347(2) 0.0508(11) Uani 1 1 d . U . . .
H14 H 0.147797 -0.082462 -0.254924 0.061 Uiso 1 1 calc R U . . .
C15 C 0.14790(9) 0.0260(3) -0.2232(2) 0.0612(13) Uani 1 1 d . U . . .
C16 C 0.12475(11) 0.0226(4) -0.2100(3) 0.0929(18) Uani 1 1 d . U . . .
H16 H 0.117096 -0.023408 -0.208524 0.111 Uiso 1 1 calc R U . . .
C17 C 0.11265(15) 0.0881(6) -0.1989(4) 0.130(3) Uani 1 1 d . U . . .
H17 H 0.096731 0.086181 -0.191441 0.155 Uiso 1 1 calc R U . . .
C18 C 0.12433(18) 0.1537(5) -0.1990(4) 0.132(3) Uani 1 1 d . U . . .
H18 H 0.116594 0.196932 -0.189388 0.158 Uiso 1 1 calc R U . . .
C19 C 0.14701(15) 0.1596(4) -0.2128(3) 0.110(2) Uani 1 1 d . U . . .
H19 H 0.154400 0.206005 -0.214656 0.132 Uiso 1 1 calc R U . . .
C20 C 0.15886(12) 0.0940(3) -0.2240(3) 0.0805(16) Uani 1 1 d . U . . .
H20 H 0.174642 0.096800 -0.232160 0.097 Uiso 1 1 calc R U . . .
C21 C 0.17738(9) -0.0762(2) -0.1655(2) 0.0510(11) Uani 1 1 d . U . . .
C22 C 0.16791(11) -0.1271(3) -0.1273(2) 0.0698(14) Uani 1 1 d . U . . .
H22 H 0.151015 -0.142320 -0.142970 0.084 Uiso 1 1 calc R U . . .
C23 C 0.18407(14) -0.1556(3) -0.0647(3) 0.0810(16) Uani 1 1 d . U . . .
H23 H 0.177784 -0.189814 -0.039134 0.097 Uiso 1 1 calc R U . . .
C24 C 0.20867(14) -0.1335(3) -0.0416(3) 0.0888(18) Uani 1 1 d . U . . .
H24 H 0.219211 -0.153271 -0.000533 0.107 Uiso 1 1 calc R U . . .
C25 C 0.21806(11) -0.0828(3) -0.0776(3) 0.0804(16) Uani 1 1 d . U . . .
H25 H 0.234908 -0.067296 -0.061250 0.097 Uiso 1 1 calc R U . . .
C26 C 0.20225(9) -0.0543(3) -0.1392(2) 0.0637(13) Uani 1 1 d . U . . .
H26 H 0.208753 -0.019106 -0.163409 0.076 Uiso 1 1 calc R U . . .
N1 N 0.14568(7) 0.0013(2) -0.43435(17) 0.0595(10) Uani 1 1 d D U . . .
N2 N 0.17900(7) -0.1022(2) -0.47385(17) 0.0579(10) Uani 1 1 d D U . . .
N3 N 0.21510(6) -0.0438(2) -0.35280(18) 0.0547(9) Uani 1 1 d D U . . .
O1 O 0.17503(5) -0.03484(16) -0.28089(13) 0.0515(7) Uani 1 1 d . U . . .
O2 O 0.16387(6) -0.18090(16) -0.35342(15) 0.0595(8) Uani 1 1 d D U . . .
Mg1 Mg 0.17471(2) -0.07121(7) -0.36806(6) 0.0403(3) Uani 1 1 d D U . . .
C27 C 0.33316(7) 0.0210(2) -0.25816(19) 0.0388(9) Uani 1 1 d . U . . .
C28 C 0.35441(7) 0.0664(2) -0.2531(2) 0.0436(10) Uani 1 1 d . U . . .
H28 H 0.368891 0.059731 -0.215672 0.052 Uiso 1 1 calc R U . . .
C29 C 0.35463(8) 0.1207(2) -0.3015(2) 0.0502(11) Uani 1 1 d D U . . .
C30 C 0.33344(9) 0.1333(2) -0.3570(2) 0.0562(12) Uani 1 1 d . U . . .
H30 H 0.333645 0.169610 -0.389874 0.067 Uiso 1 1 calc R U . . .
C31 C 0.31205(8) 0.0913(2) -0.3630(2) 0.0525(11) Uani 1 1 d D U . . .
C32 C 0.31199(8) 0.0366(2) -0.3146(2) 0.0447(10) Uani 1 1 d . U . . .
H32 H 0.297209 0.009073 -0.319717 0.054 Uiso 1 1 calc R U . . .
C33 C 0.37810(10) 0.1649(3) -0.2957(3) 0.0710(14) Uani 1 1 d D U . . .
C34 C 0.28871(11) 0.1043(3) -0.4226(3) 0.0763(15) Uani 1 1 d D U . . .
C35 C 0.31165(7) -0.1070(2) -0.2265(2) 0.0389(9) Uani 1 1 d . U . . .
C36 C 0.30718(7) -0.1391(2) -0.2920(2) 0.0416(10) Uani 1 1 d . U . . .
H36 H 0.315010 -0.118554 -0.322972 0.050 Uiso 1 1 calc R U . . .
C37 C 0.29161(8) -0.2000(2) -0.3125(2) 0.0437(10) Uani 1 1 d D U . . .
C38 C 0.28005(8) -0.2332(2) -0.2680(2) 0.0468(10) Uani 1 1 d . U . . .
H38 H 0.269768 -0.275041 -0.281585 0.056 Uiso 1 1 calc R U . . .
C39 C 0.28404(8) -0.2033(2) -0.2031(2) 0.0447(10) Uani 1 1 d D U . . .
C40 C 0.29945(7) -0.1411(2) -0.1831(2) 0.0433(10) Uani 1 1 d . U . . .
H40 H 0.301702 -0.121471 -0.138956 0.052 Uiso 1 1 calc R U . . .
C41 C 0.28622(9) -0.2299(3) -0.3843(3) 0.0611(13) Uani 1 1 d D U . . .
C42 C 0.27183(10) -0.2372(3) -0.1533(3) 0.0676(14) Uani 1 1 d D U . . .
C43 C 0.32802(7) 0.00422(19) -0.13438(19) 0.0383(9) Uani 1 1 d . U . . .
C44 C 0.30366(7) 0.03146(17) -0.14008(19) 0.0429(10) Uani 1 1 d . U . . .
H44 H 0.290795 0.022566 -0.181025 0.051 Uiso 1 1 calc R U . . .
C45 C 0.29775(8) 0.0708(2) -0.0881(2) 0.0481(10) Uani 1 1 d D U . . .
C46 C 0.31632(9) 0.0845(2) -0.0265(2) 0.0576(12) Uani 1 1 d . U . . .
H46 H 0.312472 0.110303 0.009293 0.069 Uiso 1 1 calc R U . . .
C47 C 0.34054(8) 0.0595(2) -0.0189(2) 0.0522(11) Uani 1 1 d D U . . .
C48 C 0.34616(8) 0.0208(2) -0.0723(2) 0.0462(10) Uani 1 1 d . U . . .
H48 H 0.362828 0.005306 -0.066194 0.055 Uiso 1 1 calc R U . . .
C49 C 0.27165(10) 0.0995(3) -0.0975(3) 0.0705(14) Uani 1 1 d D U . . .
C50 C 0.36073(11) 0.0745(3) 0.0471(3) 0.0811(16) Uani 1 1 d D U . . .
C51 C 0.35974(7) -0.0896(2) -0.1759(2) 0.0409(10) Uani 1 1 d . U . . .
C52 C 0.36543(8) -0.1335(2) -0.1161(2) 0.0510(11) Uani 1 1 d . U . . .
H52 H 0.354869 -0.130916 -0.087573 0.061 Uiso 1 1 calc R U . . .
C53 C 0.38627(9) -0.1808(2) -0.0978(2) 0.0600(12) Uani 1 1 d D U . . .
C54 C 0.40208(9) -0.1870(3) -0.1392(3) 0.0630(13) Uani 1 1 d . U . . .
H54 H 0.416005 -0.219018 -0.127183 0.076 Uiso 1 1 calc R U . . .
C55 C 0.39696(8) -0.1452(2) -0.1984(2) 0.0527(11) Uani 1 1 d . U . . .
C56 C 0.37608(7) -0.0979(2) -0.2167(2) 0.0452(10) Uani 1 1 d . U . . .
H56 H 0.372892 -0.070786 -0.257700 0.054 Uiso 1 1 calc R U . . .
C57 C 0.41420(10) -0.1492(3) -0.2431(3) 0.0772(15) Uani 1 1 d D U . . .
C58 C 0.39176(13) -0.2248(4) -0.0325(3) 0.0894(18) Uani 1 1 d D U . . .
B1 B 0.33341(8) -0.0416(3) -0.1990(2) 0.0398(11) Uani 1 1 d . U . . .
F1 F 0.37321(16) 0.2331(5) -0.3139(9) 0.131(4) Uani 0.571(7) 1 d D U P B 3
F2 F 0.3941(2) 0.1650(7) -0.2329(4) 0.110(4) Uani 0.571(7) 1 d D U P B 3
F3 F 0.39055(17) 0.1357(7) -0.3353(7) 0.129(4) Uani 0.571(7) 1 d D U P B 3
F4 F 0.2694(2) 0.0647(9) -0.4232(8) 0.156(5) Uani 0.571(7) 1 d D U P B 3
F5 F 0.2812(2) 0.1745(5) -0.4261(7) 0.122(3) Uani 0.571(7) 1 d D U P B 3
F6 F 0.2935(2) 0.0934(11) -0.4824(4) 0.147(4) Uani 0.571(7) 1 d D U P B 3
F7 F 0.2832(4) -0.3020(6) -0.3932(12) 0.091(5) Uani 0.571(7) 1 d D U P B 3
F8 F 0.2641(2) -0.2006(11) -0.4215(12) 0.106(6) Uani 0.571(7) 1 d D U P B 3
F9 F 0.3025(3) -0.2085(8) -0.4172(8) 0.089(5) Uani 0.571(7) 1 d D U P B 3
F10 F 0.2610(2) -0.3020(4) -0.1729(6) 0.095(3) Uani 0.571(7) 1 d D U P B 3
F11 F 0.2531(2) -0.1935(5) -0.1459(7) 0.133(4) Uani 0.571(7) 1 d D U P B 3
F12 F 0.2878(2) -0.2472(8) -0.0919(4) 0.147(5) Uani 0.571(7) 1 d D U P B 3
F13 F 0.25598(15) 0.0959(6) -0.1610(4) 0.097(3) Uani 0.571(7) 1 d D U P B 3
F14 F 0.27315(13) 0.1765(3) -0.0863(4) 0.081(2) Uani 0.571(7) 1 d D U P B 3
F15 F 0.2602(3) 0.0758(6) -0.0538(6) 0.105(4) Uani 0.571(7) 1 d D U P B 3
F16 F 0.35189(17) 0.0895(10) 0.0986(4) 0.112(4) Uani 0.512(11) 1 d D U P C 3
F17 F 0.3767(3) 0.1236(9) 0.0424(5) 0.127(4) Uani 0.512(11) 1 d D U P C 3
F18 F 0.3749(3) 0.0116(7) 0.0684(6) 0.140(4) Uani 0.512(11) 1 d D U P C 3
F19 F 0.43426(18) -0.1079(7) -0.2178(6) 0.130(4) Uani 0.571(7) 1 d D U P B 3
F20 F 0.42458(17) -0.2199(4) -0.2372(5) 0.107(3) Uani 0.571(7) 1 d D U P B 3
F21 F 0.40438(19) -0.1392(8) -0.3069(5) 0.113(4) Uani 0.571(7) 1 d D U P B 3
F22 F 0.3739(2) -0.2248(8) -0.0013(8) 0.143(5) Uani 0.571(7) 1 d D U P B 3
F23 F 0.3957(2) -0.2967(5) -0.0428(7) 0.124(4) Uani 0.571(7) 1 d D U P B 3
F24 F 0.4125(2) -0.2035(6) 0.0144(7) 0.148(6) Uani 0.571(7) 1 d D U P B 3
F1' F 0.3825(3) 0.1854(10) -0.3532(5) 0.125(5) Uani 0.429(7) 1 d D U P B 4
F2' F 0.3787(3) 0.2308(7) -0.2624(9) 0.113(4) Uani 0.429(7) 1 d D U P B 4
F3' F 0.3994(2) 0.1346(8) -0.2596(10) 0.117(5) Uani 0.429(7) 1 d D U P B 4
F4' F 0.2814(3) 0.0405(6) -0.4560(7) 0.100(4) Uani 0.429(7) 1 d D U P B 4
F5' F 0.2690(2) 0.1225(12) -0.4027(5) 0.113(5) Uani 0.429(7) 1 d D U P B 4
F6' F 0.2914(3) 0.1503(11) -0.4677(8) 0.132(5) Uani 0.429(7) 1 d D U P B 4
F7' F 0.2871(4) -0.3056(6) -0.3798(14) 0.072(5) Uani 0.429(7) 1 d D U P B 4
F8' F 0.2643(3) -0.2143(14) -0.4307(15) 0.090(6) Uani 0.429(7) 1 d D U P B 4
F9' F 0.3049(4) -0.2136(11) -0.4121(12) 0.093(7) Uani 0.429(7) 1 d D U P B 4
F10' F 0.2871(3) -0.2900(7) -0.1163(7) 0.121(5) Uani 0.429(7) 1 d D U P B 4
F11' F 0.2513(3) -0.2727(9) -0.1829(7) 0.127(6) Uani 0.429(7) 1 d D U P B 4
F12' F 0.2678(3) -0.1958(6) -0.1072(6) 0.087(3) Uani 0.429(7) 1 d D U P B 4
F13' F 0.2655(2) 0.1568(9) -0.1315(10) 0.161(6) Uani 0.429(7) 1 d D U P B 4
F14' F 0.2657(3) 0.1041(10) -0.0403(6) 0.108(5) Uani 0.429(7) 1 d D U P B 4
F15' F 0.25475(19) 0.0469(8) -0.1300(8) 0.135(5) Uani 0.429(7) 1 d D U P B 4
F16' F 0.3597(3) 0.1494(5) 0.0653(6) 0.130(4) Uani 0.488(11) 1 d D U P C 4
F17' F 0.38363(15) 0.0682(10) 0.0457(5) 0.106(4) Uani 0.488(11) 1 d D U P C 4
F18' F 0.3582(3) 0.0390(9) 0.0995(5) 0.129(5) Uani 0.488(11) 1 d D U P C 4
F19' F 0.4358(2) -0.1792(10) -0.2216(7) 0.124(5) Uani 0.429(7) 1 d D U P B 4
F20' F 0.4021(3) -0.1791(8) -0.3042(7) 0.119(5) Uani 0.429(7) 1 d D U P B 4
F21' F 0.4190(3) -0.0792(5) -0.2665(8) 0.122(4) Uani 0.429(7) 1 d D U P B 4
F22' F 0.3702(3) -0.2504(8) -0.0228(10) 0.111(5) Uani 0.429(7) 1 d D U P B 4
F23' F 0.4069(3) -0.2795(9) -0.0276(9) 0.148(6) Uani 0.429(7) 1 d D U P B 4
F24' F 0.4017(3) -0.1803(9) 0.0223(9) 0.120(5) Uani 0.429(7) 1 d D U P B 4
C59 C 0.5591(2) -0.0589(8) 0.3418(9) 0.101(5) Uani 0.5 1 d D U P D -5
H59A H 0.556609 -0.010521 0.359177 0.151 Uiso 0.5 1 calc R U P D -5
H59B H 0.560862 -0.054003 0.295919 0.151 Uiso 0.5 1 calc R U P D -5
H59C H 0.574225 -0.081150 0.371816 0.151 Uiso 0.5 1 calc R U P D -5
C60 C 0.5327(2) -0.1059(7) 0.4092(5) 0.108(4) Uani 0.5 1 d D U P D -5
H60A H 0.516014 -0.124445 0.405567 0.161 Uiso 0.5 1 calc R U P D -5
H60B H 0.534308 -0.055678 0.426548 0.161 Uiso 0.5 1 calc R U P D -5
H60C H 0.545200 -0.136973 0.440341 0.161 Uiso 0.5 1 calc R U P D -5
C61 C 0.5443(4) -0.1806(8) 0.3186(9) 0.108(5) Uani 0.5 1 d D U P D -5
H61A H 0.545501 -0.215045 0.356540 0.129 Uiso 0.5 1 calc R U P D -5
H61B H 0.561159 -0.176094 0.312915 0.129 Uiso 0.5 1 calc R U P D -5
C62 C 0.5259(2) -0.2174(7) 0.2486(8) 0.100(4) Uani 0.5 1 d D U P D -5
H62A H 0.528543 -0.195167 0.207418 0.121 Uiso 0.5 1 calc R U P D -5
H62B H 0.528384 -0.270972 0.247614 0.121 Uiso 0.5 1 calc R U P D -5
C63 C 0.4975(3) -0.2281(6) 0.3207(6) 0.094(4) Uani 0.5 1 d D U P D -5
H63A H 0.503081 -0.279079 0.326757 0.142 Uiso 0.5 1 calc R U P D -5
H63B H 0.479921 -0.225398 0.319649 0.142 Uiso 0.5 1 calc R U P D -5
H63C H 0.507564 -0.198537 0.358496 0.142 Uiso 0.5 1 calc R U P D -5
C64 C 0.4798(2) -0.2279(7) 0.1948(8) 0.097(4) Uani 0.5 1 d D U P D -5
H64A H 0.475168 -0.279176 0.200776 0.117 Uiso 0.5 1 calc R U P D -5
H64B H 0.483499 -0.221901 0.150852 0.117 Uiso 0.5 1 calc R U P D -5
C65 C 0.4580(4) -0.1638(8) 0.2069(10) 0.114(6) Uani 0.5 1 d D U P D -5
H65A H 0.445227 -0.160311 0.162064 0.137 Uiso 0.5 1 calc R U P D -5
H65B H 0.449710 -0.188712 0.237210 0.137 Uiso 0.5 1 calc R U P D -5
C66 C 0.4531(2) -0.0720(8) 0.2952(6) 0.113(4) Uani 0.5 1 d D U P D -5
H66A H 0.456752 -0.021688 0.311470 0.169 Uiso 0.5 1 calc R U P D -5
H66B H 0.461795 -0.106173 0.331071 0.169 Uiso 0.5 1 calc R U P D -5
H66C H 0.435110 -0.080695 0.283461 0.169 Uiso 0.5 1 calc R U P D -5
C67 C 0.4493(2) -0.0260(8) 0.1820(9) 0.110(6) Uani 0.5 1 d D U P D -5
H67A H 0.431175 -0.031634 0.170506 0.165 Uiso 0.5 1 calc R U P D -5
H67B H 0.454579 -0.031851 0.140862 0.165 Uiso 0.5 1 calc R U P D -5
H67C H 0.454062 0.022682 0.201329 0.165 Uiso 0.5 1 calc R U P D -5
C68 C 0.4988(2) 0.0615(6) 0.3631(5) 0.077(3) Uani 0.5 1 d D U P D -5
H68A H 0.494431 0.017859 0.385786 0.092 Uiso 0.5 1 calc R U P D -5
H68B H 0.483996 0.093955 0.350576 0.092 Uiso 0.5 1 calc R U P D -5
C69 C 0.5203(3) 0.1020(7) 0.4139(7) 0.114(5) Uani 0.5 1 d D U P D -5
H69A H 0.533840 0.067499 0.433820 0.172 Uiso 0.5 1 calc R U P D -5
H69B H 0.514369 0.123467 0.449968 0.172 Uiso 0.5 1 calc R U P D -5
H69C H 0.526481 0.140928 0.390183 0.172 Uiso 0.5 1 calc R U P D -5
C70 C 0.5132(2) 0.0982(6) 0.2672(6) 0.090(4) Uani 0.5 1 d D U P D -5
H70A H 0.517589 0.079591 0.226937 0.108 Uiso 0.5 1 calc R U P D -5
H70B H 0.528468 0.119038 0.299106 0.108 Uiso 0.5 1 calc R U P D -5
C71 C 0.4932(4) 0.1592(7) 0.245(2) 0.128(8) Uani 0.5 1 d D U P D -5
H71A H 0.477535 0.137718 0.216962 0.192 Uiso 0.5 1 calc R U P D -5
H71B H 0.498940 0.195944 0.217913 0.192 Uiso 0.5 1 calc R U P D -5
H71C H 0.490559 0.182415 0.284976 0.192 Uiso 0.5 1 calc R U P D -5
C72 C 0.51540(19) -0.0072(5) 0.1217(5) 0.064(2) Uani 0.5 1 d . U P D -5
H72 H 0.518904 0.043263 0.140987 0.077 Uiso 0.5 1 calc R U P D -5
C73 C 0.53843(17) -0.0310(5) 0.0993(4) 0.063(2) Uani 0.5 1 d D U P D -5
C74 C 0.54535(18) -0.1051(6) 0.1032(4) 0.079(3) Uani 0.5 1 d D U P D -5
H74 H 0.535971 -0.140584 0.118967 0.095 Uiso 0.5 1 calc R U P D -5
C75 C 0.56670(19) -0.1264(6) 0.0832(5) 0.088(3) Uani 0.5 1 d D U P D -5
H75 H 0.571648 -0.176195 0.085995 0.105 Uiso 0.5 1 calc R U P D -5
C76 C 0.58027(19) -0.0741(6) 0.0597(5) 0.079(3) Uani 0.5 1 d D U P D -5
H76 H 0.594235 -0.089161 0.045744 0.095 Uiso 0.5 1 calc R U P D -5
C77 C 0.57391(19) -0.0016(7) 0.0561(5) 0.080(3) Uani 0.5 1 d D U P D -5
H77 H 0.583530 0.033331 0.040625 0.096 Uiso 0.5 1 calc R U P D -5
C78 C 0.5528(2) 0.0207(7) 0.0758(5) 0.078(3) Uani 0.5 1 d D U P D -5
H78 H 0.548323 0.070882 0.073164 0.093 Uiso 0.5 1 calc R U P D -5
C79 C 0.49152(19) -0.0023(6) 0.0609(5) 0.067(3) Uani 0.5 1 d D U P D -5
C80 C 0.4800(2) 0.0641(7) 0.0373(6) 0.102(4) Uani 0.5 1 d D U P D -5
H80 H 0.487864 0.108098 0.057119 0.122 Uiso 0.5 1 calc R U P D -5
C81 C 0.4571(2) 0.0687(8) -0.0150(6) 0.119(4) Uani 0.5 1 d D U P D -5
H81 H 0.449749 0.114698 -0.030371 0.143 Uiso 0.5 1 calc R U P D -5
C82 C 0.4456(3) 0.0026(9) -0.0435(7) 0.110(5) Uani 0.5 1 d D U P D -5
H82 H 0.430085 0.003605 -0.078025 0.132 Uiso 0.5 1 calc R U P D -5
C83 C 0.4572(2) -0.0639(7) -0.0207(6) 0.097(3) Uani 0.5 1 d D U P D -5
H83 H 0.449639 -0.108303 -0.040454 0.116 Uiso 0.5 1 calc R U P D -5
C84 C 0.4800(2) -0.0659(6) 0.0315(5) 0.086(3) Uani 0.5 1 d D U P D -5
H84 H 0.487574 -0.111669 0.046707 0.103 Uiso 0.5 1 calc R U P D -5
N4 N 0.53696(16) -0.1069(5) 0.3393(5) 0.078(2) Uani 0.5 1 d D U P D -5
N5 N 0.5003(3) -0.1992(4) 0.2547(8) 0.074(2) Uani 0.5 1 d D U P D -5
N6 N 0.46180(16) -0.0836(5) 0.2334(5) 0.085(3) Uani 0.5 1 d D U P D -5
O3 O 0.51142(13) -0.0517(4) 0.1733(3) 0.0717(18) Uani 0.5 1 d . U P D -5
O4 O 0.50431(12) 0.0379(3) 0.3001(3) 0.0647(17) Uani 0.5 1 d D U P D -5
Mg2 Mg 0.5029(3) -0.07101(15) 0.2517(19) 0.054(2) Uani 0.5 1 d D U P D -5
C85 C 0.47654(8) -0.4915(2) 0.2505(2) 0.0477(10) Uani 1 1 d . U . . .
C86 C 0.46075(8) -0.4620(2) 0.1889(2) 0.0518(11) Uani 1 1 d . U . . .
H86 H 0.463264 -0.476984 0.147165 0.062 Uiso 1 1 calc R U . . .
C87 C 0.44159(9) -0.4116(3) 0.1869(3) 0.0627(13) Uani 1 1 d D U . . .
C88 C 0.43709(10) -0.3876(3) 0.2465(3) 0.0738(15) Uani 1 1 d . U . . .
H88 H 0.423961 -0.354249 0.245002 0.089 Uiso 1 1 calc R U . . .
C89 C 0.45238(10) -0.4138(3) 0.3086(3) 0.0690(14) Uani 1 1 d D U . . .
C90 C 0.47191(9) -0.4643(3) 0.3105(2) 0.0618(12) Uani 1 1 d . U . . .
H90 H 0.482227 -0.480298 0.353417 0.074 Uiso 1 1 calc R U . . .
C91 C 0.42580(11) -0.3824(3) 0.1184(3) 0.0885(18) Uani 1 1 d D U . . .
C92 C 0.44834(13) -0.3875(4) 0.3748(4) 0.108(2) Uani 1 1 d D U . . .
C93 C 0.49222(8) -0.6034(2) 0.1826(2) 0.0455(10) Uani 1 1 d . U . . .
C94 C 0.50934(9) -0.6306(3) 0.1498(2) 0.0561(12) Uani 1 1 d . U . . .
H102 H 0.526291 -0.616171 0.166619 0.067 Uiso 1 1 calc R U . . .
C95 C 0.50252(9) -0.6780(3) 0.0935(2) 0.0605(12) Uani 1 1 d D U . . .
C96 C 0.47785(10) -0.7021(3) 0.0680(2) 0.0657(13) Uani 1 1 d . U . . .
H104 H 0.473146 -0.733761 0.029763 0.079 Uiso 1 1 calc R U . . .
C97 C 0.46015(8) -0.6784(3) 0.0999(2) 0.0558(12) Uani 1 1 d D U . . .
C98 C 0.46740(8) -0.6305(2) 0.1559(2) 0.0520(11) Uani 1 1 d . U . . .
H106 H 0.455199 -0.615502 0.176869 0.062 Uiso 1 1 calc R U . . .
C99 C 0.52183(12) -0.7028(4) 0.0594(3) 0.0959(19) Uani 1 1 d D U . . .
C100 C 0.43320(11) -0.7032(4) 0.0725(3) 0.0837(17) Uani 1 1 d D U . . .
B2 B 0.500000 -0.5475(4) 0.250000 0.0458(17) Uani 1 2 d S TU P . .
F25 F 0.4097(2) -0.3297(7) 0.1223(6) 0.139(4) Uani 0.607(7) 1 d D U P E 6
F26 F 0.43969(16) -0.3530(7) 0.0815(5) 0.118(3) Uani 0.607(7) 1 d D U P E 6
F27 F 0.4126(2) -0.4361(6) 0.0814(6) 0.150(5) Uani 0.607(7) 1 d D U P E 6
F28 F 0.4249(2) -0.3982(9) 0.3761(6) 0.165(4) Uani 0.607(7) 1 d D U P E 6
F29 F 0.4640(2) -0.4171(7) 0.4333(4) 0.136(3) Uani 0.607(7) 1 d D U P E 6
F30 F 0.4528(3) -0.3138(4) 0.3848(5) 0.133(3) Uani 0.607(7) 1 d D U P E 6
F31 F 0.5422(2) -0.6647(6) 0.0725(7) 0.138(4) Uani 0.607(7) 1 d D U P E 6
F32 F 0.51264(19) -0.7176(7) -0.0060(4) 0.133(4) Uani 0.607(7) 1 d D U P E 6
F33 F 0.53106(15) -0.7746(4) 0.0856(5) 0.124(3) Uani 0.607(7) 1 d D U P E 6
F34 F 0.4234(2) -0.7244(11) 0.1191(5) 0.152(4) Uani 0.607(7) 1 d D U P E 6
F35 F 0.41833(15) -0.6489(6) 0.0402(10) 0.159(4) Uani 0.607(7) 1 d D U P E 6
F36 F 0.42958(17) -0.7573(8) 0.0279(9) 0.147(4) Uani 0.607(7) 1 d D U P E 6
F25' F 0.4252(3) -0.4248(10) 0.0647(7) 0.125(6) Uani 0.393(7) 1 d D U P E 7
F26' F 0.4337(4) -0.3167(8) 0.1073(10) 0.165(7) Uani 0.393(7) 1 d D U P E 7
F27' F 0.4014(2) -0.3748(11) 0.1165(9) 0.138(5) Uani 0.393(7) 1 d D U P E 7
F28' F 0.4283(4) -0.3448(12) 0.3639(9) 0.175(7) Uani 0.393(7) 1 d D U P E 7
F29' F 0.4442(5) -0.4434(7) 0.4119(9) 0.151(5) Uani 0.393(7) 1 d D U P E 7
F30' F 0.4674(3) -0.3520(15) 0.4114(10) 0.182(7) Uani 0.393(7) 1 d D U P E 7
F31' F 0.5444(3) -0.7040(11) 0.0986(8) 0.135(6) Uani 0.393(7) 1 d D U P E 7
F32' F 0.5239(3) -0.6450(8) 0.0134(8) 0.130(4) Uani 0.393(7) 1 d D U P E 7
F33' F 0.5162(4) -0.7585(8) 0.0195(10) 0.148(6) Uani 0.393(7) 1 d D U P E 7
F34' F 0.4319(2) -0.7766(7) 0.0886(12) 0.130(5) Uani 0.393(7) 1 d D U P E 7
F35' F 0.4172(2) -0.6695(10) 0.0971(9) 0.107(5) Uani 0.393(7) 1 d D U P E 7
F36' F 0.4247(2) -0.7012(13) 0.0039(4) 0.108(4) Uani 0.393(7) 1 d D U P E 7

loop_
_atom_site_aniso_label
_atom_site_aniso_U_11
_atom_site_aniso_U_22
_atom_site_aniso_U_33
_atom_site_aniso_U_23
_atom_site_aniso_U_13
_atom_site_aniso_U_12
C1 0.119(5) 0.073(4) 0.072(4) 0.019(3) 0.026(3) 0.031(4)
C2 0.071(4) 0.144(5) 0.061(3) 0.023(3) 0.021(3) 0.047(4)
C3 0.074(3) 0.101(4) 0.036(3) 0.015(3) 0.007(2) 0.020(3)
C4 0.085(3) 0.089(4) 0.037(3) 0.011(3) 0.024(2) 0.009(3)
C5 0.123(5) 0.081(4) 0.058(3) -0.020(3) 0.031(3) 0.006(4)
C6 0.080(4) 0.103(4) 0.064(3) -0.001(3) 0.038(3) 0.018(3)
C7 0.061(3) 0.104(4) 0.068(3) 0.013(3) 0.034(3) 0.002(3)
C8 0.052(3) 0.093(4) 0.076(4) 0.025(3) 0.012(3) 0.012(3)
C9 0.070(3) 0.073(4) 0.085(4) 0.001(3) 0.018(3) -0.016(3)
C10 0.097(4) 0.077(4) 0.125(5) 0.000(4) 0.017(4) -0.019(3)
C11 0.148(6) 0.107(5) 0.124(6) -0.003(5) -0.003(5) -0.047(5)
C12 0.089(4) 0.051(4) 0.056(4) 0.010(3) 0.028(3) 0.002(3)
C13 0.107(6) 0.059(5) 0.111(8) 0.001(5) 0.033(6) 0.016(5)
C12' 0.090(9) 0.067(9) 0.084(9) 0.010(8) 0.022(8) -0.007(8)
C13' 0.091(14) 0.071(15) 0.097(15) 0.011(13) 0.017(14) -0.003(13)
C14 0.059(3) 0.060(3) 0.035(2) -0.009(2) 0.016(2) -0.005(2)
C15 0.062(3) 0.083(4) 0.035(2) -0.005(2) 0.009(2) 0.013(3)
C16 0.080(4) 0.124(5) 0.078(4) 0.001(3) 0.029(3) 0.029(4)
C17 0.109(5) 0.176(7) 0.112(5) -0.002(5) 0.044(4) 0.054(5)
C18 0.139(6) 0.139(6) 0.108(5) -0.006(5) 0.022(5) 0.075(5)
C19 0.144(6) 0.089(4) 0.087(4) -0.008(3) 0.018(4) 0.030(4)
C20 0.100(4) 0.076(4) 0.059(3) -0.012(3) 0.012(3) 0.022(3)
C21 0.074(3) 0.048(3) 0.035(2) -0.010(2) 0.024(2) -0.001(2)
C22 0.108(4) 0.055(3) 0.054(3) -0.014(2) 0.035(3) -0.013(3)
C23 0.146(5) 0.050(3) 0.056(3) 0.005(3) 0.043(3) 0.002(3)
C24 0.123(5) 0.081(4) 0.057(3) 0.003(3) 0.017(3) 0.024(4)
C25 0.086(4) 0.100(4) 0.051(3) 0.002(3) 0.014(3) 0.015(3)
C26 0.075(3) 0.079(3) 0.036(3) 0.003(2) 0.015(2) 0.008(3)
N1 0.060(2) 0.077(3) 0.042(2) 0.0154(19) 0.0157(18) 0.024(2)
N2 0.065(2) 0.069(3) 0.040(2) 0.0019(19) 0.0159(18) 0.009(2)
N3 0.052(2) 0.061(2) 0.053(2) 0.0064(19) 0.0179(18) 0.0013(19)
O1 0.0605(18) 0.0641(19) 0.0329(15) -0.0016(14) 0.0185(14) 0.0035(15)
O2 0.071(2) 0.0518(18) 0.0537(19) 0.0077(15) 0.0148(16) -0.0048(16)
Mg1 0.0457(8) 0.0450(8) 0.0307(7) 0.0062(6) 0.0120(6) 0.0072(6)
C27 0.040(2) 0.037(2) 0.039(2) -0.0056(18) 0.0112(19) 0.0019(18)
C28 0.042(2) 0.042(2) 0.045(2) -0.001(2) 0.0095(19) 0.005(2)
C29 0.049(3) 0.043(2) 0.062(3) 0.004(2) 0.023(2) 0.004(2)
C30 0.068(3) 0.049(3) 0.055(3) 0.013(2) 0.024(2) 0.004(2)
C31 0.059(3) 0.047(3) 0.046(3) 0.005(2) 0.007(2) 0.004(2)
C32 0.042(2) 0.042(2) 0.047(2) -0.004(2) 0.010(2) 0.0004(19)
C33 0.057(3) 0.066(4) 0.094(4) 0.018(3) 0.028(3) 0.003(3)
C34 0.080(4) 0.079(4) 0.060(4) 0.016(3) 0.005(3) 0.001(3)
C35 0.039(2) 0.034(2) 0.042(2) 0.0025(18) 0.0083(18) 0.0048(18)
C36 0.042(2) 0.040(2) 0.045(2) 0.0002(19) 0.0157(19) -0.0006(19)
C37 0.048(2) 0.036(2) 0.046(2) -0.0079(19) 0.012(2) 0.0003(19)
C38 0.047(2) 0.036(2) 0.057(3) -0.001(2) 0.013(2) -0.0040(19)
C39 0.051(2) 0.040(2) 0.042(2) 0.007(2) 0.012(2) -0.001(2)
C40 0.050(2) 0.039(2) 0.039(2) 0.0011(19) 0.0096(19) 0.005(2)
C41 0.070(3) 0.055(3) 0.064(3) -0.017(3) 0.028(3) -0.014(3)
C42 0.084(4) 0.061(3) 0.057(3) 0.004(3) 0.018(3) -0.021(3)
C43 0.040(2) 0.036(2) 0.037(2) 0.0025(18) 0.0069(18) -0.0009(18)
C44 0.040(2) 0.042(2) 0.041(2) -0.0037(19) 0.0037(18) -0.0008(19)
C45 0.047(2) 0.052(3) 0.046(2) -0.001(2) 0.014(2) 0.006(2)
C46 0.063(3) 0.067(3) 0.045(3) -0.008(2) 0.019(2) 0.004(2)
C47 0.049(3) 0.068(3) 0.037(2) -0.005(2) 0.008(2) -0.001(2)
C48 0.040(2) 0.054(3) 0.043(2) 0.003(2) 0.010(2) 0.001(2)
C49 0.066(4) 0.084(4) 0.064(4) -0.007(3) 0.023(3) 0.017(3)
C50 0.072(4) 0.112(5) 0.055(3) -0.020(3) 0.012(3) 0.000(4)
C51 0.039(2) 0.036(2) 0.043(2) -0.0039(19) 0.0044(19) -0.0005(18)
C52 0.041(2) 0.049(3) 0.058(3) 0.007(2) 0.008(2) 0.003(2)
C53 0.054(3) 0.048(3) 0.069(3) 0.015(2) 0.002(2) 0.004(2)
C54 0.045(3) 0.053(3) 0.081(3) -0.001(3) 0.003(3) 0.012(2)
C55 0.041(2) 0.052(3) 0.059(3) -0.010(2) 0.005(2) 0.003(2)
C56 0.043(2) 0.044(2) 0.043(2) -0.0051(19) 0.0029(19) 0.003(2)
C57 0.059(4) 0.084(4) 0.087(4) -0.017(4) 0.018(3) 0.015(3)
C58 0.076(4) 0.077(4) 0.109(5) 0.034(4) 0.017(4) 0.021(4)
B1 0.034(2) 0.040(3) 0.042(3) 0.000(2) 0.005(2) 0.002(2)
F1 0.071(5) 0.075(6) 0.242(11) 0.070(7) 0.037(7) -0.003(4)
F2 0.079(6) 0.121(9) 0.119(6) 0.006(5) 0.014(5) -0.052(5)
F3 0.077(5) 0.160(8) 0.181(10) -0.019(7) 0.084(6) -0.018(5)
F4 0.093(7) 0.165(10) 0.151(10) 0.091(8) -0.057(6) -0.051(7)
F5 0.101(6) 0.086(6) 0.135(8) 0.012(5) -0.032(5) 0.031(5)
F6 0.165(8) 0.191(10) 0.060(5) -0.001(7) -0.008(5) 0.056(9)
F7 0.121(8) 0.074(8) 0.084(9) -0.041(5) 0.042(6) -0.044(6)
F8 0.109(8) 0.139(11) 0.055(7) -0.044(6) 0.001(5) 0.030(6)
F9 0.140(9) 0.084(7) 0.057(6) -0.020(5) 0.052(6) -0.058(7)
F10 0.148(8) 0.044(3) 0.120(7) -0.001(4) 0.083(7) -0.031(4)
F11 0.175(9) 0.113(7) 0.167(9) 0.050(7) 0.138(7) 0.041(7)
F12 0.160(8) 0.201(11) 0.063(5) 0.046(7) 0.005(5) -0.077(8)
F13 0.061(4) 0.132(7) 0.076(4) -0.036(4) -0.015(3) 0.050(5)
F14 0.066(4) 0.063(4) 0.112(5) -0.020(4) 0.019(4) 0.021(3)
F15 0.067(6) 0.121(7) 0.143(9) 0.042(7) 0.056(7) 0.007(5)
F16 0.093(5) 0.194(10) 0.044(4) -0.028(6) 0.012(4) 0.014(6)
F17 0.100(7) 0.169(9) 0.089(6) -0.008(7) -0.009(5) -0.061(7)
F18 0.122(7) 0.168(9) 0.082(6) -0.021(6) -0.043(5) 0.039(7)
F19 0.087(6) 0.162(8) 0.161(8) -0.075(7) 0.067(5) -0.053(6)
F20 0.088(6) 0.105(6) 0.136(6) -0.022(5) 0.046(5) 0.032(4)
F21 0.077(5) 0.201(12) 0.068(5) 0.030(6) 0.030(4) 0.051(7)
F22 0.147(10) 0.160(11) 0.121(8) 0.077(7) 0.040(7) 0.057(8)
F23 0.117(7) 0.056(4) 0.175(9) 0.051(5) 0.005(6) -0.008(5)
F24 0.161(9) 0.106(8) 0.115(8) 0.061(6) -0.057(7) -0.049(7)
F1' 0.141(10) 0.155(11) 0.098(7) 0.011(7) 0.066(7) -0.068(8)
F2' 0.096(8) 0.085(8) 0.171(10) -0.055(8) 0.061(8) -0.040(6)
F3' 0.061(6) 0.102(8) 0.181(12) 0.048(8) 0.024(8) -0.001(5)
F4' 0.092(7) 0.103(7) 0.072(7) -0.036(6) -0.028(5) 0.008(6)
F5' 0.068(7) 0.155(11) 0.100(7) -0.021(8) -0.002(5) 0.053(8)
F6' 0.139(10) 0.128(10) 0.090(9) 0.072(8) -0.027(7) -0.016(8)
F7' 0.109(9) 0.044(7) 0.072(9) -0.024(5) 0.042(7) -0.001(6)
F8' 0.107(10) 0.099(9) 0.049(8) -0.030(8) -0.002(6) -0.002(7)
F9' 0.105(10) 0.096(10) 0.102(12) -0.056(9) 0.068(9) -0.016(8)
F10' 0.180(11) 0.093(8) 0.098(9) 0.051(6) 0.051(8) 0.016(8)
F11' 0.128(9) 0.168(13) 0.087(7) -0.007(9) 0.036(7) -0.085(9)
F12' 0.132(9) 0.078(6) 0.079(7) -0.016(6) 0.072(6) -0.028(6)
F13' 0.087(9) 0.191(13) 0.206(14) 0.103(11) 0.042(10) 0.052(9)
F14' 0.064(8) 0.169(12) 0.098(7) -0.048(8) 0.036(5) 0.010(8)
F15' 0.049(5) 0.184(11) 0.159(10) -0.060(9) 0.009(6) 0.015(7)
F16' 0.132(8) 0.111(7) 0.106(7) -0.048(6) -0.032(6) 0.002(6)
F17' 0.060(5) 0.174(9) 0.069(5) -0.038(7) -0.007(4) 0.002(6)
F18' 0.151(9) 0.167(9) 0.048(5) 0.031(6) -0.007(5) -0.038(7)
F19' 0.059(7) 0.196(12) 0.126(9) 0.049(10) 0.039(6) 0.061(8)
F20' 0.146(10) 0.119(9) 0.106(9) -0.015(7) 0.061(7) -0.005(8)
F21' 0.127(9) 0.108(7) 0.174(10) 0.009(8) 0.109(8) 0.004(7)
F22' 0.119(9) 0.084(7) 0.131(11) 0.052(6) 0.037(7) -0.029(6)
F23' 0.160(12) 0.141(12) 0.137(10) 0.068(9) 0.034(10) 0.096(10)
F24' 0.148(11) 0.128(10) 0.070(6) 0.027(7) 0.009(7) -0.003(8)
C59 0.058(9) 0.110(11) 0.124(13) -0.012(9) 0.009(8) 0.006(8)
C60 0.132(10) 0.108(9) 0.070(8) 0.011(7) 0.009(7) 0.024(8)
C61 0.076(8) 0.096(8) 0.126(10) 0.004(8) -0.009(7) 0.030(7)
C62 0.102(8) 0.079(7) 0.123(8) 0.005(7) 0.035(7) 0.024(6)
C63 0.133(10) 0.064(7) 0.100(9) 0.032(6) 0.056(8) 0.001(7)
C64 0.103(8) 0.074(7) 0.107(8) -0.002(7) 0.019(7) -0.023(7)
C65 0.076(8) 0.102(9) 0.144(11) -0.027(8) -0.001(8) -0.031(7)
C66 0.078(8) 0.157(11) 0.128(10) -0.044(9) 0.069(8) -0.033(8)
C67 0.038(7) 0.153(14) 0.131(13) -0.028(11) 0.012(7) 0.015(8)
C68 0.096(7) 0.077(6) 0.060(6) -0.004(5) 0.027(5) 0.000(6)
C69 0.149(12) 0.094(9) 0.090(9) -0.028(8) 0.019(9) -0.018(9)
C70 0.118(8) 0.078(7) 0.088(7) -0.004(6) 0.051(7) -0.012(6)
C71 0.14(2) 0.090(8) 0.138(14) 0.021(12) 0.019(18) -0.003(10)
C72 0.084(6) 0.059(5) 0.059(5) -0.009(4) 0.034(5) 0.000(5)
C73 0.071(5) 0.067(5) 0.054(5) -0.004(4) 0.027(4) -0.001(5)
C74 0.087(6) 0.072(6) 0.090(6) 0.010(5) 0.043(5) 0.006(5)
C75 0.086(7) 0.081(6) 0.104(7) 0.005(6) 0.039(6) 0.010(6)
C76 0.072(6) 0.082(6) 0.092(6) 0.007(6) 0.035(5) -0.005(5)
C77 0.062(6) 0.088(7) 0.097(7) 0.007(6) 0.032(5) -0.016(6)
C78 0.078(6) 0.065(6) 0.089(7) -0.015(6) 0.023(6) -0.014(5)
C79 0.079(6) 0.066(5) 0.062(5) -0.013(5) 0.030(5) 0.003(5)
C80 0.114(7) 0.094(7) 0.089(7) -0.029(6) 0.015(6) 0.018(6)
C81 0.118(8) 0.113(8) 0.108(8) -0.017(7) 0.004(7) 0.025(7)
C82 0.103(8) 0.122(9) 0.101(8) -0.018(7) 0.023(7) 0.014(8)
C83 0.096(7) 0.105(7) 0.085(7) -0.016(6) 0.018(6) -0.014(6)
C84 0.095(7) 0.081(6) 0.079(6) -0.007(6) 0.021(6) -0.003(6)
N4 0.075(5) 0.066(5) 0.086(6) -0.001(5) 0.011(5) 0.007(4)
N5 0.067(4) 0.065(4) 0.093(5) -0.009(8) 0.029(4) 0.013(9)
N6 0.061(5) 0.087(6) 0.112(7) -0.016(5) 0.030(5) -0.007(5)
O3 0.093(5) 0.074(4) 0.060(4) 0.003(3) 0.042(3) 0.005(4)
O4 0.080(4) 0.060(4) 0.064(4) 0.001(3) 0.036(3) -0.005(3)
Mg2 0.056(5) 0.0553(14) 0.060(3) -0.003(4) 0.031(6) 0.001(3)
C85 0.047(2) 0.053(3) 0.043(2) -0.006(2) 0.012(2) -0.008(2)
C86 0.051(3) 0.050(3) 0.053(3) -0.001(2) 0.013(2) -0.004(2)
C87 0.055(3) 0.050(3) 0.080(3) 0.002(3) 0.015(3) -0.003(2)
C88 0.057(3) 0.057(3) 0.110(4) -0.008(3) 0.028(3) -0.001(2)
C89 0.069(3) 0.072(3) 0.075(3) -0.015(3) 0.034(3) -0.001(3)
C90 0.060(3) 0.071(3) 0.054(3) -0.005(2) 0.017(2) -0.004(3)
C91 0.067(4) 0.075(4) 0.108(5) 0.017(4) 0.000(4) 0.014(4)
C92 0.108(5) 0.118(6) 0.109(5) -0.022(5) 0.050(4) 0.011(5)
C93 0.049(3) 0.050(2) 0.037(2) 0.007(2) 0.011(2) 0.005(2)
C94 0.052(3) 0.065(3) 0.047(3) 0.000(2) 0.009(2) 0.008(2)
C95 0.060(3) 0.077(3) 0.046(3) -0.007(2) 0.017(2) 0.015(3)
C96 0.081(3) 0.072(3) 0.044(3) -0.015(2) 0.018(3) 0.003(3)
C97 0.056(3) 0.068(3) 0.043(3) -0.010(2) 0.013(2) -0.005(2)
C98 0.055(3) 0.063(3) 0.042(2) -0.001(2) 0.020(2) 0.002(2)
C99 0.081(4) 0.121(5) 0.084(5) -0.031(4) 0.021(4) 0.013(4)
C100 0.085(4) 0.103(5) 0.066(4) -0.030(4) 0.026(3) -0.020(4)
B2 0.042(4) 0.058(4) 0.036(4) 0.000 0.009(3) 0.000
F25 0.119(8) 0.140(8) 0.155(7) 0.046(6) 0.035(6) 0.082(6)
F26 0.103(5) 0.155(9) 0.094(5) 0.053(6) 0.023(4) 0.031(6)
F27 0.116(8) 0.137(7) 0.139(8) 0.014(6) -0.051(6) -0.022(6)
F28 0.141(7) 0.226(11) 0.175(8) -0.058(9) 0.119(7) -0.043(8)
F29 0.198(9) 0.144(7) 0.083(5) -0.026(5) 0.068(6) 0.028(7)
F30 0.193(9) 0.098(5) 0.126(7) -0.046(5) 0.074(7) 0.005(6)
F31 0.119(8) 0.158(9) 0.175(10) -0.057(7) 0.103(7) -0.024(7)
F32 0.124(6) 0.209(10) 0.068(4) -0.031(6) 0.034(4) 0.078(7)
F33 0.101(5) 0.115(6) 0.161(7) -0.005(5) 0.045(5) 0.052(4)
F34 0.112(7) 0.230(11) 0.121(7) 0.000(8) 0.044(5) -0.081(8)
F35 0.069(5) 0.169(8) 0.203(10) 0.033(8) -0.018(6) -0.004(5)
F36 0.098(5) 0.151(8) 0.176(10) -0.103(7) 0.013(7) -0.031(6)
F25' 0.122(11) 0.138(12) 0.086(7) 0.014(8) -0.015(8) 0.049(9)
F26' 0.166(14) 0.108(10) 0.165(13) 0.054(9) -0.040(10) -0.033(10)
F27' 0.069(7) 0.147(12) 0.168(10) 0.026(10) -0.014(7) 0.028(8)
F28' 0.177(13) 0.191(13) 0.173(11) -0.045(11) 0.076(10) 0.083(11)
F29' 0.201(13) 0.177(12) 0.100(9) -0.005(8) 0.085(9) 0.032(11)
F30' 0.188(13) 0.234(15) 0.122(11) -0.096(12) 0.046(9) -0.026(13)
F31' 0.095(9) 0.190(14) 0.118(9) -0.005(9) 0.026(7) 0.079(9)
F32' 0.133(9) 0.173(11) 0.123(9) 0.025(8) 0.098(7) 0.038(8)
F33' 0.164(12) 0.136(11) 0.168(14) -0.061(10) 0.088(10) 0.012(10)
F34' 0.123(9) 0.113(9) 0.162(11) -0.022(9) 0.056(9) -0.045(7)
F35' 0.065(6) 0.145(10) 0.110(9) -0.074(8) 0.024(7) -0.018(7)
F36' 0.084(7) 0.182(12) 0.051(5) -0.034(7) 0.008(5) -0.041(9)

loop_
_atom_type_symbol
_atom_type_description
_atom_type_scat_dispersion_real
_atom_type_scat_dispersion_imag
_atom_type_scat_source
C C 0.0033 0.0016 'International Tables Vol C Tables 4.2.6.8 and 6.1.1.4'
H H 0.0000 0.0000 'International Tables Vol C Tables 4.2.6.8 and 6.1.1.4'
B B 0.0013 0.0007 'International Tables Vol C Tables 4.2.6.8 and 6.1.1.4'
N N 0.0061 0.0033 'International Tables Vol C Tables 4.2.6.8 and 6.1.1.4'
O O 0.0106 0.0060 'International Tables Vol C Tables 4.2.6.8 and 6.1.1.4'
F F 0.0171 0.0103 'International Tables Vol C Tables 4.2.6.8 and 6.1.1.4'
Mg Mg 0.0486 0.0363 'International Tables Vol C Tables 4.2.6.8 and 6.1.1.4'

loop_
_geom_angle_atom_site_label_1
_geom_angle_atom_site_label_2
_geom_angle_atom_site_label_3
_geom_angle
_geom_angle_site_symmetry_1
_geom_angle_site_symmetry_3
_geom_angle_publ_flag
N1 C3 C4 111.3(4) . . ?
N2 C4 C3 109.7(4) . . ?
N2 C6 C7 111.4(4) . . ?
N3 C7 C6 111.6(4) . . ?
O2 C10 C11 117.3(6) . . ?
O2 C12 C13 109.3(6) . . ?
O2 C12' C13' 112(2) . . ?
O1 C14 C15 111.6(4) . . ?
O1 C14 C21 111.7(4) . . ?
C15 C14 C21 110.1(3) . . ?
C20 C15 C16 118.6(5) . . ?
C20 C15 C14 121.4(5) . . ?
C16 C15 C14 120.0(5) . . ?
C15 C16 C17 120.3(7) . . ?
C18 C17 C16 119.0(8) . . ?
C17 C18 C19 122.6(8) . . ?
C18 C19 C20 117.9(8) . . ?
C15 C20 C19 121.6(6) . . ?
C26 C21 C22 117.8(5) . . ?
C26 C21 C14 120.4(4) . . ?
C22 C21 C14 121.8(4) . . ?
C21 C22 C23 119.6(5) . . ?
C24 C23 C22 120.5(5) . . ?
C23 C24 C25 120.6(6) . . ?
C24 C25 C26 119.2(6) . . ?
C21 C26 C25 122.3(5) . . ?
C1 N1 C2 107.6(4) . . ?
C1 N1 C3 110.4(4) . . ?
C2 N1 C3 110.4(4) . . ?
C1 N1 Mg1 106.1(3) . . ?
C2 N1 Mg1 114.0(3) . . ?
C3 N1 Mg1 108.4(3) . . ?
C4 N2 C6 110.3(4) . . ?
C4 N2 C5 108.4(4) . . ?
C6 N2 C5 107.3(4) . . ?
C4 N2 Mg1 105.3(3) . . ?
C6 N2 Mg1 107.7(3) . . ?
C5 N2 Mg1 117.8(3) . . ?
C8 N3 C9 107.3(4) . . ?
C8 N3 C7 110.8(4) . . ?
C9 N3 C7 109.3(4) . . ?
C8 N3 Mg1 107.1(3) . . ?
C9 N3 Mg1 112.6(3) . . ?
C7 N3 Mg1 109.7(3) . . ?
C14 O1 Mg1 136.9(3) . . ?
C10 O2 C12 109.5(4) . . ?
C10 O2 C12' 116.7(11) . . ?
C10 O2 Mg1 119.0(3) . . ?
C12 O2 Mg1 116.5(3) . . ?
C12' O2 Mg1 122.6(11) . . ?
O1 Mg1 O2 96.87(13) . . ?
O1 Mg1 N1 99.92(14) . . ?
O2 Mg1 N1 117.10(15) . . ?
O1 Mg1 N3 93.33(14) . . ?
O2 Mg1 N3 120.28(14) . . ?
N1 Mg1 N3 118.61(15) . . ?
O1 Mg1 N2 171.21(15) . . ?
O2 Mg1 N2 90.84(13) . . ?
N1 Mg1 N2 80.17(13) . . ?
N3 Mg1 N2 79.07(14) . . ?
C32 C27 C28 114.9(4) . . ?
C32 C27 B1 124.0(3) . . ?
C28 C27 B1 121.0(3) . . ?
C29 C28 C27 122.4(4) . . ?
C30 C29 C28 120.6(4) . . ?
C30 C29 C33 119.0(4) . . ?
C28 C29 C33 120.3(4) . . ?
C31 C30 C29 118.8(4) . . ?
C30 C31 C32 120.3(4) . . ?
C30 C31 C34 119.8(4) . . ?
C32 C31 C34 119.9(4) . . ?
C31 C32 C27 122.9(4) . . ?
F1' C33 F3' 104.3(8) . . ?
F1 C33 F3 108.2(7) . . ?
F1 C33 F2 107.4(7) . . ?
F3 C33 F2 105.6(7) . . ?
F1' C33 F2' 102.2(8) . . ?
F3' C33 F2' 101.4(8) . . ?
F1 C33 C29 112.3(6) . . ?
F1' C33 C29 117.5(7) . . ?
F3' C33 C29 116.0(7) . . ?
F3 C33 C29 109.7(6) . . ?
F2 C33 C29 113.3(6) . . ?
F2' C33 C29 113.4(6) . . ?
F6' C34 F5' 109.8(8) . . ?
F4 C34 F5 106.4(8) . . ?
F4 C34 F6 107.2(8) . . ?
F5 C34 F6 103.6(7) . . ?
F6' C34 F4' 106.2(8) . . ?
F5' C34 F4' 102.4(8) . . ?
F6' C34 C31 115.2(7) . . ?
F4 C34 C31 115.9(5) . . ?
F5' C34 C31 112.7(6) . . ?
F5 C34 C31 111.9(6) . . ?
F6 C34 C31 110.9(6) . . ?
F4' C34 C31 109.5(6) . . ?
C40 C35 C36 115.5(4) . . ?
C40 C35 B1 122.4(3) . . ?
C36 C35 B1 121.4(3) . . ?
C37 C36 C35 122.3(4) . . ?
C36 C37 C38 120.8(4) . . ?
C36 C37 C41 120.5(4) . . ?
C38 C37 C41 118.6(4) . . ?
C39 C38 C37 118.5(4) . . ?
C38 C39 C40 120.5(4) . . ?
C38 C39 C42 120.3(4) . . ?
C40 C39 C42 119.2(4) . . ?
C39 C40 C35 122.4(4) . . ?
F7 C41 F9 107.2(9) . . ?
F7 C41 F8 104.7(9) . . ?
F9 C41 F8 104.1(9) . . ?
F8' C41 F9' 108.1(12) . . ?
F8' C41 F7' 105.5(12) . . ?
F9' C41 F7' 103.2(10) . . ?
F7 C41 C37 118.0(11) . . ?
F9 C41 C37 114.3(8) . . ?
F8' C41 C37 119.6(15) . . ?
F8 C41 C37 107.2(11) . . ?
F9' C41 C37 111.6(11) . . ?
F7' C41 C37 107.5(12) . . ?
F12' C42 F11' 108.4(9) . . ?
F12 C42 F10 106.6(7) . . ?
F12 C42 F11 107.7(8) . . ?
F10 C42 F11 104.9(7) . . ?
F12' C42 F10' 102.9(8) . . ?
F11' C42 F10' 103.4(8) . . ?
F12' C42 C39 118.0(6) . . ?
F11' C42 C39 113.4(8) . . ?
F12 C42 C39 112.6(6) . . ?
F10 C42 C39 114.2(6) . . ?
F11 C42 C39 110.4(5) . . ?
F10' C42 C39 109.4(8) . . ?
C48 C43 C44 114.8(4) . . ?
C48 C43 B1 125.2(4) . . ?
C44 C43 B1 120.0(3) . . ?
C45 C44 C43 123.3(4) . . ?
C44 C45 C46 119.9(4) . . ?
C44 C45 C49 121.0(4) . . ?
C46 C45 C49 119.1(4) . . ?
C47 C46 C45 118.7(4) . . ?
C46 C47 C48 120.4(4) . . ?
C46 C47 C50 119.1(4) . . ?
C48 C47 C50 120.5(4) . . ?
C43 C48 C47 122.9(4) . . ?
F13' C49 F14' 110.3(10) . . ?
F15 C49 F13 109.5(7) . . ?
F13' C49 F15' 106.0(8) . . ?
F14' C49 F15' 99.3(8) . . ?
F15 C49 F14 103.5(7) . . ?
F13 C49 F14 101.3(6) . . ?
F13' C49 C45 117.4(7) . . ?
F14' C49 C45 113.3(9) . . ?
F15 C49 C45 116.3(7) . . ?
F13 C49 C45 116.1(5) . . ?
F15' C49 C45 108.7(6) . . ?
F14 C49 C45 108.2(5) . . ?
F17' C50 F18' 108.7(8) . . ?
F17 C50 F16 110.4(7) . . ?
F17 C50 F18 104.6(7) . . ?
F16 C50 F18 103.4(7) . . ?
F17' C50 F16' 102.0(7) . . ?
F18' C50 F16' 103.9(7) . . ?
F17 C50 C47 114.3(6) . . ?
F17' C50 C47 116.6(6) . . ?
F18' C50 C47 114.7(7) . . ?
F16 C50 C47 113.4(6) . . ?
F18 C50 C47 109.8(6) . . ?
F16' C50 C47 109.4(6) . . ?
C56 C51 C52 115.4(4) . . ?
C56 C51 B1 124.1(4) . . ?
C52 C51 B1 120.1(4) . . ?
C53 C52 C51 122.3(4) . . ?
C54 C53 C52 120.5(4) . . ?
C54 C53 C58 119.6(5) . . ?
C52 C53 C58 119.9(5) . . ?
C55 C54 C53 118.7(4) . . ?
C54 C55 C56 120.7(4) . . ?
C54 C55 C57 119.9(4) . . ?
C56 C55 C57 119.5(4) . . ?
C55 C56 C51 122.4(4) . . ?
F21 C57 F19 112.6(8) . . ?
F19' C57 F20' 108.3(9) . . ?
F21 C57 F20 105.3(7) . . ?
F19 C57 F20 101.9(6) . . ?
F19' C57 F21' 104.5(8) . . ?
F20' C57 F21' 98.2(8) . . ?
F21 C57 C55 117.0(6) . . ?
F19' C57 C55 120.9(7) . . ?
F19 C57 C55 110.6(5) . . ?
F20' C57 C55 110.2(10) . . ?
F20 C57 C55 108.1(6) . . ?
F21' C57 C55 112.2(6) . . ?
F24 C58 F22 105.8(9) . . ?
F24 C58 F23 104.2(7) . . ?
F22 C58 F23 104.8(8) . . ?
F23' C58 F22' 108.2(11) . . ?
F23' C58 F24' 107.1(10) . . ?
F22' C58 F24' 104.4(11) . . ?
F23' C58 C53 115.8(10) . . ?
F24 C58 C53 113.2(8) . . ?
F22 C58 C53 115.9(8) . . ?
F23 C58 C53 111.9(8) . . ?
F22' C58 C53 110.6(9) . . ?
F24' C58 C53 110.0(9) . . ?
C51 B1 C27 112.9(3) . . ?
C51 B1 C43 112.8(3) . . ?
C27 B1 C43 105.8(3) . . ?
C51 B1 C35 102.5(3) . . ?
C27 B1 C35 113.0(3) . . ?
C43 B1 C35 110.0(3) . . ?
N4 C61 C62 117.3(11) . . ?
N5 C62 C61 101.9(13) . . ?
N5 C64 C65 92.9(11) . . ?
N6 C65 C64 130.1(13) . . ?
O4 C68 C69 114.2(9) . . ?
O4 C70 C71 111.5(13) . . ?
O3 C72 C79 110.7(8) . . ?
O3 C72 C73 112.9(8) . . ?
C79 C72 C73 112.1(7) . . ?
C74 C73 C78 119.1(10) . . ?
C74 C73 C72 119.5(9) . . ?
C78 C73 C72 121.3(9) . . ?
C73 C74 C75 119.1(10) . . ?
C76 C75 C74 120.2(11) . . ?
C77 C76 C75 121.4(11) . . ?
C76 C77 C78 119.3(11) . . ?
C77 C78 C73 120.8(11) . . ?
C84 C79 C80 118.1(11) . . ?
C84 C79 C72 119.3(10) . . ?
C80 C79 C72 122.4(10) . . ?
C79 C80 C81 122.7(13) . . ?
C82 C81 C80 117.9(14) . . ?
C83 C82 C81 119.6(15) . . ?
C82 C83 C84 120.5(13) . . ?
C79 C84 C83 121.1(11) . . ?
C61 N4 C59 103.9(12) . . ?
C61 N4 C60 114.1(11) . . ?
C59 N4 C60 108.3(11) . . ?
C61 N4 Mg2 105.4(9) . . ?
C59 N4 Mg2 110.4(9) . . ?
C60 N4 Mg2 114.4(12) . . ?
C63 N5 C62 110.5(12) . . ?
C63 N5 C64 110.8(12) . . ?
C62 N5 C64 111.8(11) . . ?
C63 N5 Mg2 113.3(13) . . ?
C62 N5 Mg2 98.7(10) . . ?
C64 N5 Mg2 111.2(10) . . ?
C66 N6 C67 107.1(11) . . ?
C66 N6 C65 112.6(11) . . ?
C67 N6 C65 114.9(11) . . ?
C66 N6 Mg2 114.6(12) . . ?
C67 N6 Mg2 106.9(10) . . ?
C65 N6 Mg2 100.7(9) . . ?
C72 O3 Mg2 155.4(7) . . ?
C70 O4 C68 111.9(8) . . ?
C70 O4 Mg2 116.3(12) . . ?
C68 O4 Mg2 131.7(12) . . ?
O3 Mg2 O4 103.6(8) . . ?
O3 Mg2 N6 113.0(12) . . ?
O4 Mg2 N6 93.9(10) . . ?
O3 Mg2 N4 111.7(11) . . ?
O4 Mg2 N4 89.5(9) . . ?
N6 Mg2 N4 132.9(18) . . ?
O3 Mg2 N5 104.3(14) . . ?
O4 Mg2 N5 151(2) . . ?
N6 Mg2 N5 80.4(7) . . ?
N4 Mg2 N5 74.9(6) . . ?
C86 C85 C90 114.5(4) . . ?
C86 C85 B2 121.0(3) . . ?
C90 C85 B2 124.3(4) . . ?
C87 C86 C85 123.1(4) . . ?
C88 C87 C86 120.9(5) . . ?
C88 C87 C91 119.8(5) . . ?
C86 C87 C91 119.2(5) . . ?
C87 C88 C89 118.4(5) . . ?
C88 C89 C90 120.6(5) . . ?
C88 C89 C92 119.8(5) . . ?
C90 C89 C92 119.6(5) . . ?
C85 C90 C89 122.4(5) . . ?
F26' C91 F25' 108.1(10) . . ?
F27 C91 F25 107.1(7) . . ?
F27 C91 F26 106.8(8) . . ?
F25 C91 F26 104.9(7) . . ?
F26' C91 F27' 106.7(9) . . ?
F25' C91 F27' 104.5(9) . . ?
F26' C91 C87 110.0(9) . . ?
F27 C91 C87 110.3(7) . . ?
F25' C91 C87 115.3(8) . . ?
F25 C91 C87 114.6(7) . . ?
F26 C91 C87 112.6(6) . . ?
F27' C91 C87 111.7(9) . . ?
F30' C92 F28' 108.7(10) . . ?
F30' C92 F29' 107.7(11) . . ?
F28' C92 F29' 105.4(10) . . ?
F28 C92 F30 106.1(8) . . ?
F28 C92 F29 107.8(8) . . ?
F30 C92 F29 102.3(8) . . ?
F30' C92 C89 111.5(10) . . ?
F28' C92 C89 112.0(10) . . ?
F29' C92 C89 111.3(9) . . ?
F28 C92 C89 112.0(7) . . ?
F30 C92 C89 112.1(7) . . ?
F29 C92 C89 115.6(6) . . ?
C94 C93 C98 114.6(4) . . ?
C94 C93 B2 124.0(3) . . ?
C98 C93 B2 121.3(3) . . ?
C95 C94 C93 123.3(4) . . ?
C96 C95 C94 120.3(4) . . ?
C96 C95 C99 119.5(5) . . ?
C94 C95 C99 120.2(5) . . ?
C95 C96 C97 118.8(4) . . ?
C96 C97 C98 119.8(4) . . ?
C96 C97 C100 119.8(4) . . ?
C98 C97 C100 120.4(4) . . ?
C97 C98 C93 123.1(4) . . ?
F31' C99 F33' 113.3(10) . . ?
F31 C99 F32 112.3(8) . . ?
F31' C99 F32' 99.9(9) . . ?
F33' C99 F32' 102.2(9) . . ?
F31 C99 F33 102.1(7) . . ?
F32 C99 F33 100.5(7) . . ?
F31' C99 C95 114.9(10) . . ?
F33' C99 C95 117.1(10) . . ?
F31 C99 C95 116.6(7) . . ?
F32 C99 C95 114.3(6) . . ?
F32' C99 C95 106.7(6) . . ?
F33 C99 C95 108.9(6) . . ?
F34 C100 F36 106.1(8) . . ?
F34 C100 F35 104.5(8) . . ?
F36 C100 F35 105.2(7) . . ?
F35' C100 F36' 108.5(8) . . ?
F35' C100 F34' 105.8(9) . . ?
F36' C100 F34' 104.3(8) . . ?
F34 C100 C97 114.0(6) . . ?
F35' C100 C97 116.0(7) . . ?
F36 C100 C97 114.4(6) . . ?
F35 C100 C97 111.7(6) . . ?
F36' C100 C97 112.9(7) . . ?
F34' C100 C97 108.4(8) . . ?
C85 B2 C85 104.4(5) 2_655 . ?
C85 B2 C93 111.3(2) 2_655 2_655 ?
C85 B2 C93 112.7(2) . 2_655 ?
C85 B2 C93 112.7(2) 2_655 . ?
C85 B2 C93 111.3(2) . . ?
C93 B2 C93 104.7(5) 2_655 . ?

loop_
_geom_bond_atom_site_label_1
_geom_bond_atom_site_label_2
_geom_bond_distance
_geom_bond_site_symmetry_2
_geom_bond_publ_flag
C1 N1 1.469(6) . ?
C2 N1 1.477(5) . ?
C3 N1 1.490(5) . ?
C3 C4 1.499(6) . ?
C4 N2 1.481(5) . ?
C5 N2 1.488(6) . ?
C6 N2 1.481(5) . ?
C6 C7 1.491(6) . ?
C7 N3 1.488(5) . ?
C8 N3 1.468(5) . ?
C9 N3 1.473(5) . ?
C10 O2 1.430(6) . ?
C10 C11 1.438(7) . ?
C12 O2 1.450(6) . ?
C12 C13 1.497(9) . ?
C12' O2 1.476(15) . ?
C12' C13' 1.534(19) . ?
C14 O1 1.382(5) . ?
C14 C15 1.519(6) . ?
C14 C21 1.523(6) . ?
C15 C20 1.362(7) . ?
C15 C16 1.374(7) . ?
C16 C17 1.399(9) . ?
C17 C18 1.339(10) . ?
C18 C19 1.357(10) . ?
C19 C20 1.393(8) . ?
C21 C26 1.371(6) . ?
C21 C22 1.388(6) . ?
C22 C23 1.409(7) . ?
C23 C24 1.354(8) . ?
C24 C25 1.354(7) . ?
C25 C26 1.387(6) . ?
N1 Mg1 2.184(4) . ?
N2 Mg1 2.279(4) . ?
N3 Mg1 2.205(4) . ?
O1 Mg1 1.868(3) . ?
O2 Mg1 2.098(3) . ?
C27 C32 1.397(5) . ?
C27 C28 1.402(5) . ?
C27 B1 1.632(6) . ?
C28 C29 1.380(5) . ?
C29 C30 1.377(6) . ?
C29 C33 1.488(6) . ?
C30 C31 1.371(6) . ?
C31 C32 1.383(5) . ?
C31 C34 1.497(6) . ?
C33 F1 1.281(8) . ?
C33 F1' 1.300(9) . ?
C33 F3' 1.301(10) . ?
C33 F3 1.302(8) . ?
C33 F2 1.314(8) . ?
C33 F2' 1.353(9) . ?
C34 F6' 1.265(9) . ?
C34 F4 1.274(8) . ?
C34 F5' 1.300(10) . ?
C34 F5 1.319(8) . ?
C34 F6 1.320(9) . ?
C34 F4' 1.328(10) . ?
C35 C40 1.389(5) . ?
C35 C36 1.394(5) . ?
C35 B1 1.650(6) . ?
C36 C37 1.373(5) . ?
C37 C38 1.377(5) . ?
C37 C41 1.488(6) . ?
C38 C39 1.368(5) . ?
C39 C40 1.386(5) . ?
C39 C42 1.490(6) . ?
C41 F7 1.307(11) . ?
C41 F9 1.316(9) . ?
C41 F8' 1.321(14) . ?
C41 F8 1.334(11) . ?
C41 F9' 1.339(12) . ?
C41 F7' 1.359(12) . ?
C42 F12' 1.257(9) . ?
C42 F11' 1.281(11) . ?
C42 F12 1.302(8) . ?
C42 F10 1.311(8) . ?
C42 F11 1.335(9) . ?
C42 F10' 1.336(10) . ?
C43 C48 1.384(5) . ?
C43 C44 1.398(5) . ?
C43 B1 1.637(6) . ?
C44 C45 1.377(5) . ?
C45 C46 1.380(6) . ?
C45 C49 1.483(6) . ?
C46 C47 1.371(6) . ?
C47 C48 1.388(5) . ?
C47 C50 1.488(6) . ?
C49 F13' 1.225(10) . ?
C49 F14' 1.287(12) . ?
C49 F15 1.291(10) . ?
C49 F13 1.319(8) . ?
C49 F15' 1.351(10) . ?
C49 F14 1.395(8) . ?
C50 F17 1.266(9) . ?
C50 F17' 1.272(9) . ?
C50 F18' 1.273(9) . ?
C50 F16 1.294(8) . ?
C50 F18 1.365(9) . ?
C50 F16' 1.395(9) . ?
C51 C56 1.390(5) . ?
C51 C52 1.395(5) . ?
C51 B1 1.630(6) . ?
C52 C53 1.385(6) . ?
C53 C54 1.373(6) . ?
C53 C58 1.487(7) . ?
C54 C55 1.365(6) . ?
C55 C56 1.387(5) . ?
C55 C57 1.487(7) . ?
C57 F21 1.252(9) . ?
C57 F19' 1.259(9) . ?
C57 F19 1.302(8) . ?
C57 F20' 1.329(12) . ?
C57 F20 1.379(8) . ?
C57 F21' 1.390(9) . ?
C58 F23' 1.272(14) . ?
C58 F24 1.308(10) . ?
C58 F22 1.311(11) . ?
C58 F23 1.333(9) . ?
C58 F22' 1.335(16) . ?
C58 F24' 1.340(16) . ?
C59 N4 1.478(10) . ?
C60 N4 1.492(9) . ?
C61 N4 1.474(13) . ?
C61 C62 1.617(15) . ?
C62 N5 1.478(13) . ?
C63 N5 1.477(13) . ?
C64 N5 1.481(13) . ?
C64 C65 1.728(16) . ?
C65 N6 1.525(12) . ?
C66 N6 1.472(10) . ?
C67 N6 1.481(12) . ?
C68 O4 1.450(9) . ?
C68 C69 1.506(12) . ?
C70 O4 1.425(10) . ?
C70 C71 1.521(14) . ?
C72 O3 1.377(10) . ?
C72 C79 1.514(13) . ?
C72 C73 1.523(12) . ?
C73 C74 1.376(11) . ?
C73 C78 1.389(12) . ?
C74 C75 1.399(11) . ?
C75 C76 1.365(11) . ?
C76 C77 1.341(12) . ?
C77 C78 1.387(13) . ?
C79 C84 1.352(11) . ?
C79 C80 1.365(12) . ?
C80 C81 1.388(13) . ?
C81 C82 1.385(14) . ?
C82 C83 1.366(14) . ?
C83 C84 1.383(12) . ?
N4 Mg2 2.258(19) . ?
N5 Mg2 2.303(8) . ?
N6 Mg2 2.191(18) . ?
O3 Mg2 1.81(4) . ?
O4 Mg2 2.172(19) . ?
C85 C86 1.394(6) . ?
C85 C90 1.395(6) . ?
C85 B2 1.635(6) . ?
C86 C87 1.379(6) . ?
C87 C88 1.363(7) . ?
C87 C91 1.494(7) . ?
C88 C89 1.371(7) . ?
C89 C90 1.395(6) . ?
C89 C92 1.491(8) . ?
C91 F26' 1.297(11) . ?
C91 F27 1.299(9) . ?
C91 F25' 1.312(11) . ?
C91 F25 1.312(8) . ?
C91 F26 1.320(9) . ?
C91 F27' 1.339(11) . ?
C92 F30' 1.265(12) . ?
C92 F28' 1.307(12) . ?
C92 F29' 1.308(12) . ?
C92 F28 1.308(10) . ?
C92 F30 1.346(9) . ?
C92 F29 1.349(10) . ?
C93 C94 1.386(6) . ?
C93 C98 1.399(6) . ?
C93 B2 1.640(6) . ?
C94 C95 1.377(6) . ?
C95 C96 1.371(6) . ?
C95 C99 1.490(7) . ?
C96 C97 1.379(6) . ?
C97 C98 1.381(6) . ?
C97 C100 1.489(7) . ?
C99 F31' 1.261(12) . ?
C99 F33' 1.262(11) . ?
C99 F31 1.272(9) . ?
C99 F32 1.295(9) . ?
C99 F32' 1.416(10) . ?
C99 F33 1.425(8) . ?
C100 F34 1.269(9) . ?
C100 F35' 1.280(10) . ?
C100 F36 1.297(8) . ?
C100 F35 1.314(9) . ?
C100 F36' 1.324(10) . ?
C100 F34' 1.361(10) . ?

loop_
_geom_hbond_atom_site_label_D
_geom_hbond_atom_site_label_H
_geom_hbond_atom_site_label_A
_geom_hbond_distance_DH
_geom_hbond_distance_HA
_geom_hbond_distance_DA
_geom_hbond_angle_DHA
_geom_hbond_site_symmetry_A
_geom_hbond_publ_flag
C1 H1A F22'^d 0.96 2.60 3.442(15) 147.2 4_554 yes
C3 H3A F27^f 0.97 2.57 3.298(10) 131.7 4_554 yes
C5 H5C F9'^d 0.96 2.54 3.238(18) 129.5 7_544 yes
C9 H9A O1 0.96 2.61 3.128(6) 113.9 . yes
C10 H10B F2'^d 0.97 2.57 3.353(13) 138.1 4_544 yes
C11 H11A F17^c 0.96 2.62 3.351(12) 132.8 4_544 yes
C1 H1A F22'^d 0.96 2.60 3.442(15) 147.2 4_554 yes
C3 H3A F27^f 0.97 2.57 3.298(10) 131.7 4_554 yes
C5 H5C F9'^d 0.96 2.54 3.238(18) 129.5 7_544 yes
C9 H9A O1 0.96 2.61 3.128(6) 113.9 . yes
C10 H10B F2'^d 0.97 2.57 3.353(13) 138.1 4_544 yes
C11 H11A F17^c 0.96 2.62 3.351(12) 132.8 4_544 yes

loop_
_geom_torsion_atom_site_label_1
_geom_torsion_atom_site_label_2
_geom_torsion_atom_site_label_3
_geom_torsion_atom_site_label_4
_geom_torsion
_geom_torsion_site_symmetry_1
_geom_torsion_site_symmetry_2
_geom_torsion_site_symmetry_3
_geom_torsion_site_symmetry_4
_geom_torsion_publ_flag
N1 C3 C4 N2 58.0(6) . . . . ?
N2 C6 C7 N3 52.6(6) . . . . ?
O1 C14 C15 C20 -34.0(6) . . . . ?
C21 C14 C15 C20 90.7(5) . . . . ?
O1 C14 C15 C16 147.6(4) . . . . ?
C21 C14 C15 C16 -87.7(5) . . . . ?
C20 C15 C16 C17 1.1(8) . . . . ?
C14 C15 C16 C17 179.5(5) . . . . ?
C15 C16 C17 C18 -2.1(11) . . . . ?
C16 C17 C18 C19 3.1(13) . . . . ?
C17 C18 C19 C20 -2.9(12) . . . . ?
C16 C15 C20 C19 -0.9(8) . . . . ?
C14 C15 C20 C19 -179.4(5) . . . . ?
C18 C19 C20 C15 1.8(9) . . . . ?
O1 C14 C21 C26 35.4(5) . . . . ?
C15 C14 C21 C26 -89.3(5) . . . . ?
O1 C14 C21 C22 -144.2(4) . . . . ?
C15 C14 C21 C22 91.1(5) . . . . ?
C26 C21 C22 C23 -1.6(7) . . . . ?
C14 C21 C22 C23 178.0(4) . . . . ?
C21 C22 C23 C24 0.2(8) . . . . ?
C22 C23 C24 C25 1.0(9) . . . . ?
C23 C24 C25 C26 -0.8(9) . . . . ?
C22 C21 C26 C25 1.9(7) . . . . ?
C14 C21 C26 C25 -177.7(4) . . . . ?
C24 C25 C26 C21 -0.7(8) . . . . ?
C4 C3 N1 C1 76.6(5) . . . . ?
C4 C3 N1 C2 -164.6(4) . . . . ?
C4 C3 N1 Mg1 -39.2(5) . . . . ?
C3 C4 N2 C6 -159.7(4) . . . . ?
C3 C4 N2 C5 83.0(5) . . . . ?
C3 C4 N2 Mg1 -43.9(4) . . . . ?
C7 C6 N2 C4 76.1(5) . . . . ?
C7 C6 N2 C5 -166.0(4) . . . . ?
C7 C6 N2 Mg1 -38.3(5) . . . . ?
C6 C7 N3 C8 79.9(5) . . . . ?
C6 C7 N3 C9 -162.1(4) . . . . ?
C6 C7 N3 Mg1 -38.2(5) . . . . ?
C15 C14 O1 Mg1 -117.5(4) . . . . ?
C21 C14 O1 Mg1 118.7(4) . . . . ?
C11 C10 O2 C12 -75.4(7) . . . . ?
C11 C10 O2 C12' -18.9(13) . . . . ?
C11 C10 O2 Mg1 147.1(5) . . . . ?
C13 C12 O2 C10 104.4(6) . . . . ?
C13 C12 O2 Mg1 -116.9(5) . . . . ?
C13' C12' O2 C10 -99(2) . . . . ?
C13' C12' O2 Mg1 95(2) . . . . ?
C14 O1 Mg1 O2 -36.2(4) . . . . ?
C14 O1 Mg1 N1 82.9(4) . . . . ?
C14 O1 Mg1 N3 -157.3(4) . . . . ?
C32 C27 C28 C29 -2.1(6) . . . . ?
B1 C27 C28 C29 -178.8(4) . . . . ?
C27 C28 C29 C30 1.1(6) . . . . ?
C27 C28 C29 C33 -176.9(4) . . . . ?
C28 C29 C30 C31 0.5(7) . . . . ?
C33 C29 C30 C31 178.5(4) . . . . ?
C29 C30 C31 C32 -0.9(7) . . . . ?
C29 C30 C31 C34 179.5(4) . . . . ?
C30 C31 C32 C27 -0.3(6) . . . . ?
C34 C31 C32 C27 179.3(4) . . . . ?
C28 C27 C32 C31 1.7(6) . . . . ?
B1 C27 C32 C31 178.3(4) . . . . ?
C30 C29 C33 F1 39.0(11) . . . . ?
C28 C29 C33 F1 -143.0(10) . . . . ?
C30 C29 C33 F1' -31.7(13) . . . . ?
C28 C29 C33 F1' 146.3(12) . . . . ?
C30 C29 C33 F3' -156.0(11) . . . . ?
C28 C29 C33 F3' 22.0(13) . . . . ?
C30 C29 C33 F3 -81.3(9) . . . . ?
C28 C29 C33 F3 96.7(9) . . . . ?
C30 C29 C33 F2 160.9(8) . . . . ?
C28 C29 C33 F2 -21.1(9) . . . . ?
C30 C29 C33 F2' 87.2(10) . . . . ?
C28 C29 C33 F2' -94.8(10) . . . . ?
C30 C31 C34 F6' 6.1(16) . . . . ?
C32 C31 C34 F6' -173.5(14) . . . . ?
C30 C31 C34 F4 -177.7(13) . . . . ?
C32 C31 C34 F4 2.6(14) . . . . ?
C30 C31 C34 F5' -121.0(12) . . . . ?
C32 C31 C34 F5' 59.4(12) . . . . ?
C30 C31 C34 F5 -55.5(11) . . . . ?
C32 C31 C34 F5 124.9(10) . . . . ?
C30 C31 C34 F6 59.7(12) . . . . ?
C32 C31 C34 F6 -119.9(11) . . . . ?
C30 C31 C34 F4' 125.7(10) . . . . ?
C32 C31 C34 F4' -54.0(11) . . . . ?
C40 C35 C36 C37 0.5(6) . . . . ?
B1 C35 C36 C37 171.4(4) . . . . ?
C35 C36 C37 C38 -1.4(6) . . . . ?
C35 C36 C37 C41 176.6(4) . . . . ?
C36 C37 C38 C39 1.2(6) . . . . ?
C41 C37 C38 C39 -176.8(4) . . . . ?
C37 C38 C39 C40 -0.2(6) . . . . ?
C37 C38 C39 C42 179.8(4) . . . . ?
C38 C39 C40 C35 -0.7(6) . . . . ?
C42 C39 C40 C35 179.3(4) . . . . ?
C36 C35 C40 C39 0.6(6) . . . . ?
B1 C35 C40 C39 -170.2(4) . . . . ?
C36 C37 C41 F7 145.9(10) . . . . ?
C38 C37 C41 F7 -36.1(11) . . . . ?
C36 C37 C41 F9 18.4(10) . . . . ?
C38 C37 C41 F9 -163.6(9) . . . . ?
C36 C37 C41 F8' -101.8(13) . . . . ?
C38 C37 C41 F8' 76.2(13) . . . . ?
C36 C37 C41 F8 -96.4(11) . . . . ?
C38 C37 C41 F8 81.6(11) . . . . ?
C36 C37 C41 F9' 25.7(12) . . . . ?
C38 C37 C41 F9' -156.3(11) . . . . ?
C36 C37 C41 F7' 138.1(11) . . . . ?
C38 C37 C41 F7' -43.9(11) . . . . ?
C38 C39 C42 F12' -154.0(9) . . . . ?
C40 C39 C42 F12' 26.0(10) . . . . ?
C38 C39 C42 F11' -25.7(11) . . . . ?
C40 C39 C42 F11' 154.2(10) . . . . ?
C38 C39 C42 F12 132.0(9) . . . . ?
C40 C39 C42 F12 -48.0(10) . . . . ?
C38 C39 C42 F10 10.2(8) . . . . ?
C40 C39 C42 F10 -169.8(7) . . . . ?
C38 C39 C42 F11 -107.6(8) . . . . ?
C40 C39 C42 F11 72.3(9) . . . . ?
C38 C39 C42 F10' 89.0(9) . . . . ?
C40 C39 C42 F10' -91.0(9) . . . . ?
C48 C43 C44 C45 -1.0(3) . . . . ?
B1 C43 C44 C45 -179.6(3) . . . . ?
C43 C44 C45 C46 -0.5(3) . . . . ?
C43 C44 C45 C49 178.9(3) . . . . ?
C44 C45 C46 C47 1.1(5) . . . . ?
C49 C45 C46 C47 -178.3(4) . . . . ?
C45 C46 C47 C48 -0.2(6) . . . . ?
C45 C46 C47 C50 179.5(4) . . . . ?
C44 C43 C48 C47 1.8(5) . . . . ?
B1 C43 C48 C47 -179.6(4) . . . . ?
C46 C47 C48 C43 -1.3(6) . . . . ?
C50 C47 C48 C43 178.9(4) . . . . ?
C44 C45 C49 F13' -78.9(13) . . . . ?
C46 C45 C49 F13' 100.5(13) . . . . ?
C44 C45 C49 F14' 150.6(8) . . . . ?
C46 C45 C49 F14' -30.0(10) . . . . ?
C44 C45 C49 F15 120.5(7) . . . . ?
C46 C45 C49 F15 -60.1(8) . . . . ?
C44 C45 C49 F13 -10.6(8) . . . . ?
C46 C45 C49 F13 168.8(7) . . . . ?
C44 C45 C49 F15' 41.3(9) . . . . ?
C46 C45 C49 F15' -139.3(9) . . . . ?
C44 C45 C49 F14 -123.6(5) . . . . ?
C46 C45 C49 F14 55.8(6) . . . . ?
C46 C47 C50 F17 -107.4(12) . . . . ?
C48 C47 C50 F17 72.4(12) . . . . ?
C46 C47 C50 F17' -162.3(11) . . . . ?
C48 C47 C50 F17' 17.5(12) . . . . ?
C46 C47 C50 F18' 69.1(12) . . . . ?
C48 C47 C50 F18' -111.2(12) . . . . ?
C46 C47 C50 F16 20.4(11) . . . . ?
C48 C47 C50 F16 -159.8(10) . . . . ?
C46 C47 C50 F18 135.5(10) . . . . ?
C48 C47 C50 F18 -44.8(11) . . . . ?
C46 C47 C50 F16' -47.2(11) . . . . ?
C48 C47 C50 F16' 132.5(10) . . . . ?
C56 C51 C52 C53 1.4(6) . . . . ?
B1 C51 C52 C53 173.7(4) . . . . ?
C51 C52 C53 C54 -1.0(7) . . . . ?
C51 C52 C53 C58 178.4(5) . . . . ?
C52 C53 C54 C55 0.5(7) . . . . ?
C58 C53 C54 C55 -178.9(5) . . . . ?
C53 C54 C55 C56 -0.5(7) . . . . ?
C53 C54 C55 C57 178.2(4) . . . . ?
C54 C55 C56 C51 1.1(6) . . . . ?
C57 C55 C56 C51 -177.7(4) . . . . ?
C52 C51 C56 C55 -1.5(6) . . . . ?
B1 C51 C56 C55 -173.4(4) . . . . ?
C54 C55 C57 F21 149.4(9) . . . . ?
C56 C55 C57 F21 -31.9(10) . . . . ?
C54 C55 C57 F19' -13.2(13) . . . . ?
C56 C55 C57 F19' 165.5(11) . . . . ?
C54 C55 C57 F19 -79.9(9) . . . . ?
C56 C55 C57 F19 98.8(9) . . . . ?
C54 C55 C57 F20' 114.4(9) . . . . ?
C56 C55 C57 F20' -66.9(9) . . . . ?
C54 C55 C57 F20 30.8(7) . . . . ?
C56 C55 C57 F20 -150.5(6) . . . . ?
C54 C55 C57 F21' -137.3(9) . . . . ?
C56 C55 C57 F21' 41.4(10) . . . . ?
C54 C53 C58 F23' -17.4(13) . . . . ?
C52 C53 C58 F23' 163.2(11) . . . . ?
C54 C53 C58 F24 67.5(10) . . . . ?
C52 C53 C58 F24 -111.9(9) . . . . ?
C54 C53 C58 F22 -170.0(9) . . . . ?
C52 C53 C58 F22 10.6(11) . . . . ?
C54 C53 C58 F23 -49.9(9) . . . . ?
C52 C53 C58 F23 130.7(7) . . . . ?
C54 C53 C58 F22' -140.9(9) . . . . ?
C52 C53 C58 F22' 39.7(11) . . . . ?
C54 C53 C58 F24' 104.2(10) . . . . ?
C52 C53 C58 F24' -75.2(10) . . . . ?
C56 C51 B1 C27 -22.4(5) . . . . ?
C52 C51 B1 C27 166.1(3) . . . . ?
C56 C51 B1 C43 -142.3(4) . . . . ?
C52 C51 B1 C43 46.2(5) . . . . ?
C56 C51 B1 C35 99.5(4) . . . . ?
C52 C51 B1 C35 -72.0(4) . . . . ?
C32 C27 B1 C51 139.4(4) . . . . ?
C28 C27 B1 C51 -44.2(5) . . . . ?
C32 C27 B1 C43 -96.8(4) . . . . ?
C28 C27 B1 C43 79.6(4) . . . . ?
C32 C27 B1 C35 23.6(5) . . . . ?
C28 C27 B1 C35 -160.1(3) . . . . ?
C48 C43 B1 C51 18.7(5) . . . . ?
C44 C43 B1 C51 -162.8(3) . . . . ?
C48 C43 B1 C27 -105.2(4) . . . . ?
C44 C43 B1 C27 73.3(3) . . . . ?
C48 C43 B1 C35 132.5(4) . . . . ?
C44 C43 B1 C35 -49.0(4) . . . . ?
C40 C35 B1 C51 91.6(4) . . . . ?
C36 C35 B1 C51 -78.7(4) . . . . ?
C40 C35 B1 C27 -146.6(4) . . . . ?
C36 C35 B1 C27 43.2(5) . . . . ?
C40 C35 B1 C43 -28.7(5) . . . . ?
C36 C35 B1 C43 161.1(3) . . . . ?
N4 C61 C62 N5 -41(2) . . . . ?
N5 C64 C65 N6 33(2) . . . . ?
O3 C72 C73 C74 30.4(10) . . . . ?
C79 C72 C73 C74 -95.5(9) . . . . ?
O3 C72 C73 C78 -148.8(8) . . . . ?
C79 C72 C73 C78 85.4(10) . . . . ?
C78 C73 C74 C75 -0.2(5) . . . . ?
C72 C73 C74 C75 -179.3(8) . . . . ?
C73 C74 C75 C76 -0.5(5) . . . . ?
C74 C75 C76 C77 1.1(10) . . . . ?
C75 C76 C77 C78 -1.0(13) . . . . ?
C76 C77 C78 C73 0.3(13) . . . . ?
C74 C73 C78 C77 0.3(10) . . . . ?
C72 C73 C78 C77 179.4(9) . . . . ?
O3 C72 C79 C84 -53.3(10) . . . . ?
C73 C72 C79 C84 73.7(10) . . . . ?
O3 C72 C79 C80 122.0(8) . . . . ?
C73 C72 C79 C80 -110.9(8) . . . . ?
C84 C79 C80 C81 0.3(5) . . . . ?
C72 C79 C80 C81 -175.1(8) . . . . ?
C79 C80 C81 C82 0.5(5) . . . . ?
C80 C81 C82 C83 -1.3(11) . . . . ?
C81 C82 C83 C84 1.3(15) . . . . ?
C80 C79 C84 C83 -0.3(10) . . . . ?
C72 C79 C84 C83 175.2(9) . . . . ?
C82 C83 C84 C79 -0.5(14) . . . . ?
C62 C61 N4 C59 -122.0(17) . . . . ?
C62 C61 N4 C60 120.4(16) . . . . ?
C62 C61 N4 Mg2 -6(2) . . . . ?
C61 C62 N5 C63 -56.2(13) . . . . ?
C61 C62 N5 C64 179.8(12) . . . . ?
C61 C62 N5 Mg2 62.7(15) . . . . ?
C65 C64 N5 C63 79.3(11) . . . . ?
C65 C64 N5 C62 -156.9(12) . . . . ?
C65 C64 N5 Mg2 -47.7(16) . . . . ?
C64 C65 N6 C66 -122.1(18) . . . . ?
C64 C65 N6 C67 114.9(18) . . . . ?
C64 C65 N6 Mg2 0(2) . . . . ?
C79 C72 O3 Mg2 -91.8(18) . . . . ?
C73 C72 O3 Mg2 141.6(15) . . . . ?
C71 C70 O4 C68 -62.2(17) . . . . ?
C71 C70 O4 Mg2 120.2(15) . . . . ?
C69 C68 O4 C70 -52.9(12) . . . . ?
C69 C68 O4 Mg2 124.2(10) . . . . ?
C72 O3 Mg2 O4 -16(2) . . . . ?
C72 O3 Mg2 N6 84.1(19) . . . . ?
C72 O3 Mg2 N4 -111.3(17) . . . . ?
C72 O3 Mg2 N5 169.6(17) . . . . ?
C90 C85 C86 C87 -1.8(6) . . . . ?
B2 C85 C86 C87 -176.5(4) . . . . ?
C85 C86 C87 C88 0.1(7) . . . . ?
C85 C86 C87 C91 179.4(4) . . . . ?
C86 C87 C88 C89 1.1(7) . . . . ?
C91 C87 C88 C89 -178.2(5) . . . . ?
C87 C88 C89 C90 -0.5(8) . . . . ?
C87 C88 C89 C92 178.7(5) . . . . ?
C86 C85 C90 C89 2.5(6) . . . . ?
B2 C85 C90 C89 176.9(4) . . . . ?
C88 C89 C90 C85 -1.4(8) . . . . ?
C92 C89 C90 C85 179.4(5) . . . . ?
C88 C87 C91 F26' 79.6(14) . . . . ?
C86 C87 C91 F26' -99.8(14) . . . . ?
C88 C87 C91 F27 -115.6(9) . . . . ?
C86 C87 C91 F27 65.1(10) . . . . ?
C88 C87 C91 F25' -157.8(12) . . . . ?
C86 C87 C91 F25' 22.8(13) . . . . ?
C88 C87 C91 F25 5.4(10) . . . . ?
C86 C87 C91 F25 -173.9(8) . . . . ?
C88 C87 C91 F26 125.2(8) . . . . ?
C86 C87 C91 F26 -54.1(9) . . . . ?
C88 C87 C91 F27' -38.7(12) . . . . ?
C86 C87 C91 F27' 141.9(10) . . . . ?
C88 C89 C92 F30' -116.7(16) . . . . ?
C90 C89 C92 F30' 62.6(17) . . . . ?
C88 C89 C92 F28' 5.4(15) . . . . ?
C90 C89 C92 F28' -175.4(14) . . . . ?
C88 C89 C92 F29' 123.1(14) . . . . ?
C90 C89 C92 F29' -57.7(14) . . . . ?
C88 C89 C92 F28 55.0(12) . . . . ?
C90 C89 C92 F28 -125.8(10) . . . . ?
C88 C89 C92 F30 -64.2(10) . . . . ?
C90 C89 C92 F30 115.0(9) . . . . ?
C88 C89 C92 F29 179.0(9) . . . . ?
C90 C89 C92 F29 -1.8(12) . . . . ?
C98 C93 C94 C95 2.6(6) . . . . ?
B2 C93 C94 C95 179.5(4) . . . . ?
C93 C94 C95 C96 -1.5(7) . . . . ?
C93 C94 C95 C99 177.9(5) . . . . ?
C94 C95 C96 C97 -0.4(7) . . . . ?
C99 C95 C96 C97 -179.8(5) . . . . ?
C95 C96 C97 C98 0.9(7) . . . . ?
C95 C96 C97 C100 179.3(5) . . . . ?
C96 C97 C98 C93 0.4(7) . . . . ?
C100 C97 C98 C93 -178.0(5) . . . . ?
C94 C93 C98 C97 -2.1(6) . . . . ?
B2 C93 C98 C97 -179.1(4) . . . . ?
C96 C95 C99 F31' -153.4(12) . . . . ?
C94 C95 C99 F31' 27.2(13) . . . . ?
C96 C95 C99 F33' -16.7(14) . . . . ?
C94 C95 C99 F33' 164.0(12) . . . . ?
C96 C95 C99 F31 162.0(9) . . . . ?
C94 C95 C99 F31 -17.3(11) . . . . ?
C96 C95 C99 F32 28.2(11) . . . . ?
C94 C95 C99 F32 -151.1(9) . . . . ?
C96 C95 C99 F32' 96.9(10) . . . . ?
C94 C95 C99 F32' -82.4(10) . . . . ?
C96 C95 C99 F33 -83.2(7) . . . . ?
C94 C95 C99 F33 97.5(7) . . . . ?
C96 C97 C100 F34 134.9(12) . . . . ?
C98 C97 C100 F34 -46.7(13) . . . . ?
C96 C97 C100 F35' -168.7(13) . . . . ?
C98 C97 C100 F35' 9.7(15) . . . . ?
C96 C97 C100 F36 12.6(13) . . . . ?
C98 C97 C100 F36 -169.0(11) . . . . ?
C96 C97 C100 F35 -106.9(11) . . . . ?
C98 C97 C100 F35 71.5(12) . . . . ?
C96 C97 C100 F36' -42.6(14) . . . . ?
C98 C97 C100 F36' 135.8(12) . . . . ?
C96 C97 C100 F34' 72.4(12) . . . . ?
C98 C97 C100 F34' -109.2(12) . . . . ?
C86 C85 B2 C85 84.6(4) . . . 2_655 ?
C90 C85 B2 C85 -89.6(4) . . . 2_655 ?
C86 C85 B2 C93 -154.5(4) . . . 2_655 ?
C90 C85 B2 C93 31.3(6) . . . 2_655 ?
C86 C85 B2 C93 -37.2(6) . . . . ?
C90 C85 B2 C93 148.6(4) . . . . ?
C94 C93 B2 C85 32.0(6) . . . 2_655 ?
C98 C93 B2 C85 -151.3(4) . . . 2_655 ?
C94 C93 B2 C85 148.8(4) . . . . ?
C98 C93 B2 C85 -34.5(6) . . . . ?
C94 C93 B2 C93 -89.2(4) . . . 2_655 ?
C98 C93 B2 C93 87.5(4) . . . 2_655 ?
